data_4512096
loop_
_publ_author_name
'Porz, Michael'
'Rominger, Frank'
'Bunz, Uwe H. F.'

_publ_section_title
;
 Halogen Bonding in Diaza-Triisopropylsilyl-Tetracene Crystals?
;
_journal_issue 11
_journal_name_full 'Crystal Growth &amp; Design'
_journal_page_first 5962
_journal_paper_doi 10.1021/cg5011538
_journal_volume 14
_journal_year 2014
_chemical_formula_sum 'C40 H50 Br2 Si2'
_chemical_formula_weight 746.80
_chemical_name_common '3 in manuscript'
_chemical_name_systematic
; 
 ? 
;
_space_group_IT_number 2
_symmetry_cell_setting triclinic
_symmetry_space_group_name_Hall '-P 1'
_symmetry_space_group_name_H-M 'P -1'
_atom_sites_solution_hydrogens geom
_atom_sites_solution_primary direct
_atom_sites_solution_secondary difmap
_audit_creation_method SHELXL-97
_cell_angle_alpha 75.894(2)
_cell_angle_beta 82.961(2)
_cell_angle_gamma 89.936(2)
_cell_formula_units_Z 8
_cell_length_a 14.5988(11)
_cell_length_b 18.3712(13)
_cell_length_c 29.645(2)
_cell_measurement_reflns_used 3811
_cell_measurement_temperature 200(2)
_cell_measurement_theta_max 18.72
_cell_measurement_theta_min 2.17
_cell_volume 7649.4(9)
_computing_cell_refinement 'Bruker SAINT'
_computing_data_collection 'Bruker APEX2'
_computing_data_reduction 'Bruker SAINT'
_computing_molecular_graphics 'Bruker SHELXTL'
_computing_publication_material 'Bruker SHELXTL'
_computing_structure_refinement 'SHELXL-97 (Sheldrick, 2008)'
_computing_structure_solution 'SHELXS-97 (Sheldrick, 2008)'
_diffrn_ambient_temperature 200(2)
_diffrn_measured_fraction_theta_full 1.000
_diffrn_measured_fraction_theta_max 1.000
_diffrn_measurement_device_type 'Bruker APEX-II CCD area detector'
_diffrn_measurement_method '\f and \w scans'
_diffrn_radiation_monochromator mirror
_diffrn_radiation_source 'ImuS microsource'
_diffrn_radiation_type MoK\a
_diffrn_radiation_wavelength 0.71073
_diffrn_reflns_av_R_equivalents 0.1065
_diffrn_reflns_av_sigmaI/netI 0.1623
_diffrn_reflns_limit_h_max 14
_diffrn_reflns_limit_h_min -14
_diffrn_reflns_limit_k_max 18
_diffrn_reflns_limit_k_min -18
_diffrn_reflns_limit_l_max 29
_diffrn_reflns_limit_l_min -29
_diffrn_reflns_number 46577
_diffrn_reflns_theta_full 21.04
_diffrn_reflns_theta_max 21.04
_diffrn_reflns_theta_min 1.14
_exptl_absorpt_coefficient_mu 2.208
_exptl_absorpt_correction_T_max 0.9169
_exptl_absorpt_correction_T_min 0.3659
_exptl_absorpt_correction_type multi-scan
_exptl_absorpt_process_details
;
Sheldrick, G. M. (2008). <i>SADABS</i>. University of G\"ottingen, Germany.
;
_exptl_crystal_colour red
_exptl_crystal_density_diffrn 1.297
_exptl_crystal_density_method 'not measured'
_exptl_crystal_description needle
_exptl_crystal_F_000 3104
_exptl_crystal_size_max 0.57
_exptl_crystal_size_mid 0.05
_exptl_crystal_size_min 0.04
_refine_diff_density_max 0.477
_refine_diff_density_min -0.513
_refine_diff_density_rms 0.083
_refine_ls_extinction_method none
_refine_ls_goodness_of_fit_ref 0.910
_refine_ls_hydrogen_treatment constr
_refine_ls_matrix_type full
_refine_ls_number_parameters 1605
_refine_ls_number_reflns 16499
_refine_ls_number_restraints 3952
_refine_ls_restrained_S_all 1.035
_refine_ls_R_factor_all 0.1417
_refine_ls_R_factor_gt 0.0623
_refine_ls_shift/su_max 0.001
_refine_ls_shift/su_mean 0.000
_refine_ls_structure_factor_coef Fsqd
_refine_ls_weighting_details 'calc w=1/[\s^2^(Fo^2^)+(0.0433P)^2^+0.0000P] where P=(Fo^2^+2Fc^2^)/3'
_refine_ls_weighting_scheme calc
_refine_ls_wR_factor_gt 0.1112
_refine_ls_wR_factor_ref 0.1324
_reflns_number_gt 8351
_reflns_number_total 16499
_reflns_threshold_expression >2sigma(I)
_cod_data_source_file cg5011538_si_002.cif
_cod_data_source_block mip4
_cod_depositor_comments
;
The following automatic conversions were performed:

'_symmetry_cell_setting' value 'Triclinic' changed to 'triclinic'
according to
/home/saulius/struct/COD-crude-data--automatic-downloads/rss-feeds/ACS/lib/dictionaries/cif_core.dic
dictionary named 'cif_core.dic' version 2.4.2 from 2011-04-26.

Automatic conversion script
Id: cif_fix_values 2827 2014-09-09 07:05:25Z andrius 

 Adding full bibliography for 4512096--4512099.cif.
;
_cod_original_cell_volume 7649.5(10)
_cod_original_sg_symbol_H-M P-1
_cod_database_code 4512096

loop_
_symmetry_equiv_pos_as_xyz
'x, y, z'
'-x, -y, -z'

loop_
_atom_site_label
_atom_site_type_symbol
_atom_site_fract_x
_atom_site_fract_y
_atom_site_fract_z
_atom_site_U_iso_or_equiv
_atom_site_adp_type
_atom_site_occupancy
_atom_site_symmetry_multiplicity
_atom_site_calc_flag
_atom_site_refinement_flags
_atom_site_disorder_assembly
_atom_site_disorder_group
Br1_1 Br 0.15806(9) 0.96172(7) 0.97206(5) 0.0426(5) Uani 0.825(2) 1 d PU . .
Br2_1 Br 0.14115(8) 1.13951(7) 0.97572(4) 0.0534(4) Uani 1 1 d U A .
Br3_1 Br -0.0172(5) 1.2328(4) 0.9341(2) 0.052(3) Uiso 0.175(2) 1 d P A 2
Si2_1 Si -0.2906(2) 1.40138(16) 0.84523(12) 0.0462(9) Uani 1 1 d DU . .
C3_1 C -0.2927(7) 1.2367(5) 0.8459(3) 0.032(3) Uani 1 1 d DU . .
C4_1 C -0.2964(7) 1.3007(5) 0.8478(4) 0.039(3) Uani 1 1 d DU . .
C11_1 C -0.2776(7) 1.0044(5) 0.8441(3) 0.027(2) Uani 1 1 d U . .
C12_1 C -0.3464(6) 1.0480(5) 0.8229(3) 0.022(2) Uani 1 1 d U . .
C13_1 C -0.4157(7) 1.0170(5) 0.8024(3) 0.032(3) Uani 1 1 d U . .
H13_1 H -0.4148 0.9652 0.8027 0.038 Uiso 1 1 calc R . .
C14_1 C -0.4836(7) 1.0604(6) 0.7822(3) 0.038(3) Uani 1 1 d U . .
H14_1 H -0.5289 1.0388 0.7685 0.045 Uiso 1 1 calc R . .
C15_1 C -0.4856(7) 1.1372(5) 0.7820(3) 0.031(3) Uani 1 1 d U . .
H15_1 H -0.5313 1.1676 0.7672 0.037 Uiso 1 1 calc R . .
C16_1 C -0.4241(7) 1.1675(5) 0.8022(3) 0.033(3) Uani 1 1 d U . .
H16_1 H -0.4291 1.2188 0.8028 0.039 Uiso 1 1 calc R . .
C17_1 C -0.3525(6) 1.1267(5) 0.8227(3) 0.024(2) Uani 1 1 d U . .
C18_1 C -0.2870(7) 1.1589(5) 0.8433(3) 0.025(2) Uani 1 1 d U . .
C19_1 C -0.2136(7) 1.1163(5) 0.8637(3) 0.025(2) Uani 1 1 d U . .
C20_1 C -0.1470(7) 1.1477(5) 0.8833(3) 0.030(3) Uani 1 1 d U . .
H20_1 H -0.1495 1.1996 0.8828 0.036 Uiso 1 1 calc R . .
C21_1 C -0.0773(7) 1.1064(5) 0.9036(3) 0.028(2) Uani 1 1 d U . .
C22_1 C -0.0100(7) 1.1377(5) 0.9256(3) 0.030(3) Uani 1 1 d U A 1
H22_1 H -0.0127 1.1891 0.9262 0.036 Uiso 0.825(2) 1 calc PR A 1
C23_1 C 0.0573(7) 1.0953(6) 0.9456(3) 0.027(2) Uani 1 1 d U . .
C24_1 C 0.0630(7) 1.0177(6) 0.9443(3) 0.034(3) Uani 0.825(2) 1 d PU A 1
D24_1 C 0.0630(7) 1.0177(6) 0.9443(3) 0.034(3) Uani 0.175(2) 1 d PU A 2
H24_1 H 0.1102 0.9880 0.9583 0.040 Uiso 0.175(2) 1 calc PR A 2
C25_1 C 0.0021(7) 0.9872(5) 0.9236(3) 0.033(3) Uani 1 1 d U . .
H25_1 H 0.0074 0.9360 0.9229 0.040 Uiso 1 1 calc R A 1
C26_1 C -0.0697(7) 1.0286(5) 0.9028(3) 0.023(2) Uani 1 1 d U A .
C27_1 C -0.1359(6) 0.9971(5) 0.8824(3) 0.023(2) Uani 1 1 d U . .
H27_1 H -0.1322 0.9456 0.8820 0.027 Uiso 1 1 calc R A .
C28_1 C -0.2071(6) 1.0387(5) 0.8625(3) 0.022(2) Uani 1 1 d U A .
Si1_1 Si -0.2919(2) 0.75418(15) 0.87298(10) 0.0363(8) Uani 1 1 d DU . .
C1_1 C -0.2787(6) 0.9237(5) 0.8494(3) 0.026(3) Uani 1 1 d DU . .
C2_1 C -0.2828(7) 0.8574(5) 0.8555(3) 0.037(3) Uani 1 1 d DU . .
C31_1 C -0.1939(8) 0.7237(6) 0.9073(4) 0.069(4) Uani 1 1 d DU . .
H31_1 H -0.1389 0.7436 0.8840 0.083 Uiso 1 1 calc R . .
C32_1 C -0.1793(8) 0.6390(5) 0.9192(4) 0.089(5) Uani 1 1 d DU . .
H32A_1 H -0.1855 0.6196 0.8917 0.133 Uiso 1 1 calc R . .
H32B_1 H -0.2256 0.6141 0.9452 0.133 Uiso 1 1 calc R . .
H32C_1 H -0.1173 0.6291 0.9284 0.133 Uiso 1 1 calc R . .
C33_1 C -0.1819(10) 0.7588(6) 0.9454(4) 0.116(6) Uani 1 1 d DU . .
H33A_1 H -0.1892 0.8131 0.9348 0.174 Uiso 1 1 calc R . .
H33B_1 H -0.1201 0.7488 0.9547 0.174 Uiso 1 1 calc R . .
H33C_1 H -0.2285 0.7380 0.9722 0.174 Uiso 1 1 calc R . .
C34_1 C -0.4100(7) 0.7298(5) 0.9060(4) 0.063(3) Uani 1 1 d DU . .
H34_1 H -0.4527 0.7514 0.8826 0.075 Uiso 1 1 calc R . .
C35_1 C -0.4369(8) 0.6471(6) 0.9213(4) 0.095(5) Uani 1 1 d DU . .
H35A_1 H -0.4225 0.6241 0.8948 0.143 Uiso 1 1 calc R . .
H35B_1 H -0.5033 0.6411 0.9322 0.143 Uiso 1 1 calc R . .
H35C_1 H -0.4024 0.6224 0.9469 0.143 Uiso 1 1 calc R . .
C36_1 C -0.4348(9) 0.7675(7) 0.9451(4) 0.108(6) Uani 1 1 d DU . .
H36A_1 H -0.4183 0.8212 0.9341 0.162 Uiso 1 1 calc R . .
H36B_1 H -0.4009 0.7450 0.9714 0.162 Uiso 1 1 calc R . .
H36C_1 H -0.5013 0.7611 0.9554 0.162 Uiso 1 1 calc R . .
C37_1 C -0.2796(7) 0.7159(5) 0.8196(3) 0.044(3) Uani 1 1 d DU . .
H37_1 H -0.2863 0.6601 0.8310 0.053 Uiso 1 1 calc R . .
C38_1 C -0.1862(7) 0.7322(6) 0.7901(4) 0.062(3) Uani 1 1 d DU . .
H38A_1 H -0.1374 0.7150 0.8098 0.093 Uiso 1 1 calc R . .
H38B_1 H -0.1780 0.7864 0.7764 0.093 Uiso 1 1 calc R . .
H38C_1 H -0.1826 0.7058 0.7649 0.093 Uiso 1 1 calc R . .
C39_1 C -0.3554(7) 0.7404(6) 0.7888(4) 0.069(4) Uani 1 1 d DU . .
H39A_1 H -0.4158 0.7289 0.8078 0.103 Uiso 1 1 calc R . .
H39B_1 H -0.3506 0.7135 0.7639 0.103 Uiso 1 1 calc R . .
H39C_1 H -0.3488 0.7945 0.7748 0.103 Uiso 1 1 calc R . .
C41_1 C -0.1748(6) 1.4377(5) 0.8130(4) 0.048(3) Uani 1 1 d DU . .
H41_1 H -0.1822 1.4469 0.7790 0.058 Uiso 1 1 calc R . .
C42_1 C -0.0985(7) 1.3833(5) 0.8203(5) 0.084(5) Uani 1 1 d DU . .
H42A_1 H -0.1177 1.3357 0.8145 0.126 Uiso 1 1 calc R . .
H42B_1 H -0.0844 1.3748 0.8527 0.126 Uiso 1 1 calc R . .
H42C_1 H -0.0434 1.4039 0.7986 0.126 Uiso 1 1 calc R . .
C43_1 C -0.1458(7) 1.5141(5) 0.8199(4) 0.078(4) Uani 1 1 d DU . .
H43A_1 H -0.1962 1.5491 0.8141 0.117 Uiso 1 1 calc R . .
H43B_1 H -0.0907 1.5339 0.7980 0.117 Uiso 1 1 calc R . .
H43C_1 H -0.1321 1.5080 0.8521 0.117 Uiso 1 1 calc R . .
C44_1 C -0.3040(9) 1.4157(8) 0.9059(4) 0.101(5) Uani 1 1 d DU . .
H44_1 H -0.2963 1.4709 0.9022 0.121 Uiso 1 1 calc R . .
C45_1 C -0.2304(10) 1.3795(8) 0.9349(4) 0.127(6) Uani 1 1 d DU . .
H45A_1 H -0.1693 1.3953 0.9176 0.191 Uiso 1 1 calc R . .
H45B_1 H -0.2376 1.3247 0.9414 0.191 Uiso 1 1 calc R . .
H45C_1 H -0.2367 1.3948 0.9645 0.191 Uiso 1 1 calc R . .
C46_1 C -0.3981(9) 1.3937(9) 0.9325(5) 0.183(9) Uani 1 1 d DU . .
H46A_1 H -0.4452 1.4188 0.9138 0.275 Uiso 1 1 calc R . .
H46B_1 H -0.4029 1.4088 0.9622 0.275 Uiso 1 1 calc R . .
H46C_1 H -0.4077 1.3392 0.9389 0.275 Uiso 1 1 calc R . .
C47_1 C -0.3831(8) 1.4449(6) 0.8103(6) 0.129(6) Uani 1 1 d DU . .
H47_1 H -0.3456 1.4490 0.7791 0.154 Uiso 1 1 calc R . .
C48_1 C -0.4554(10) 1.4042(7) 0.8010(6) 0.177(10) Uani 1 1 d DU . .
H48A_1 H -0.4380 1.3519 0.8042 0.265 Uiso 1 1 calc R . .
H48B_1 H -0.4691 1.4258 0.7690 0.265 Uiso 1 1 calc R . .
H48C_1 H -0.5102 1.4064 0.8233 0.265 Uiso 1 1 calc R . .
C49_1 C -0.3937(9) 1.5281(6) 0.8036(6) 0.145(8) Uani 1 1 d DU . .
H49A_1 H -0.3362 1.5507 0.8086 0.217 Uiso 1 1 calc R . .
H49B_1 H -0.4443 1.5375 0.8262 0.217 Uiso 1 1 calc R . .
H49C_1 H -0.4074 1.5503 0.7717 0.217 Uiso 1 1 calc R . .
Br1_2 Br 0.65385(8) 1.14972(7) 0.98245(4) 0.0514(5) Uani 0.980(2) 1 d PU . .
Br2_2 Br 0.65219(8) 0.97294(6) 0.97060(4) 0.0430(3) Uani 1 1 d U B .
Br3_2 Br 0.496(5) 0.933(4) 0.926(2) 0.07(3) Uiso 0.020(2) 1 d P B 2
Si1_2 Si 0.2046(2) 1.44359(17) 0.88095(12) 0.0513(10) Uani 1 1 d DU . .
Si2_2 Si 0.2096(2) 0.82430(15) 0.83999(11) 0.0410(9) Uani 1 1 d DU . .
C1_2 C 0.2228(7) 1.2930(5) 0.8564(3) 0.033(3) Uani 1 1 d DU . .
C2_2 C 0.2198(7) 1.3550(5) 0.8632(3) 0.040(3) Uani 1 1 d DU . .
C3_2 C 0.2142(6) 0.9874(5) 0.8425(3) 0.030(3) Uani 1 1 d DU . .
C4_2 C 0.2083(7) 0.9232(5) 0.8429(3) 0.038(3) Uani 1 1 d DU . .
C11_2 C 0.2263(7) 1.2188(5) 0.8485(3) 0.029(2) Uani 1 1 d U . .
C12_2 C 0.1568(7) 1.1944(5) 0.8264(3) 0.028(2) Uani 1 1 d U . .
C13_2 C 0.0874(7) 1.2415(5) 0.8063(3) 0.036(3) Uani 1 1 d U . .
H13_2 H 0.0867 1.2923 0.8085 0.044 Uiso 1 1 calc R . .
C14_2 C 0.0230(7) 1.2172(6) 0.7843(3) 0.038(3) Uani 1 1 d U . .
H14_2 H -0.0202 1.2514 0.7702 0.045 Uiso 1 1 calc R . .
C15_2 C 0.0189(7) 1.1414(6) 0.7820(3) 0.037(3) Uani 1 1 d U . .
H15_2 H -0.0280 1.1244 0.7671 0.045 Uiso 1 1 calc R . .
C16_2 C 0.0815(7) 1.0930(5) 0.8011(3) 0.031(3) Uani 1 1 d U . .
H16_2 H 0.0777 1.0422 0.7993 0.037 Uiso 1 1 calc R . .
C17_2 C 0.1531(6) 1.1159(5) 0.8237(3) 0.023(2) Uani 1 1 d U . .
C18_2 C 0.2190(7) 1.0667(5) 0.8433(3) 0.026(2) Uani 1 1 d U . .
C19_2 C 0.2917(7) 1.0917(5) 0.8641(3) 0.026(2) Uani 1 1 d U . .
C20_2 C 0.3589(7) 1.0434(5) 0.8828(3) 0.029(3) Uani 1 1 d U . .
H20_2 H 0.3568 0.9926 0.8806 0.034 Uiso 1 1 calc R . .
C21_2 C 0.4289(6) 1.0670(5) 0.9043(3) 0.026(2) Uani 1 1 d U . .
C22_2 C 0.4975(7) 1.0175(5) 0.9236(3) 0.030(3) Uani 1 1 d U B 1
H22_2 H 0.4966 0.9669 0.9212 0.036 Uiso 0.980(2) 1 calc PR B 1
C23_2 C 0.5635(6) 1.0413(5) 0.9450(3) 0.025(2) Uani 1 1 d U . .
C24_2 C 0.5648(7) 1.1175(5) 0.9497(3) 0.031(3) Uani 0.980(2) 1 d PU B 1
D24_2 C 0.5648(7) 1.1175(5) 0.9497(3) 0.031(3) Uani 0.020(2) 1 d PU B 2
H24_2 H 0.6105 1.1339 0.9656 0.038 Uiso 0.020(2) 1 calc PR B 2
C25_2 C 0.5015(7) 1.1657(5) 0.9316(3) 0.036(3) Uani 1 1 d U . .
H25_2 H 0.5040 1.2158 0.9349 0.043 Uiso 1 1 calc R B 1
C26_2 C 0.4313(7) 1.1443(6) 0.9080(3) 0.030(3) Uani 1 1 d U B .
C27_2 C 0.3652(6) 1.1909(5) 0.8894(3) 0.031(3) Uani 1 1 d U . .
H27_2 H 0.3669 1.2415 0.8917 0.037 Uiso 1 1 calc R B .
C28_2 C 0.2958(7) 1.1684(5) 0.8673(3) 0.027(2) Uani 1 1 d U B .
C31_2 C 0.2892(11) 1.4491(7) 0.9218(6) 0.155(8) Uani 1 1 d DU . .
H31_2 H 0.3389 1.4649 0.8947 0.186 Uiso 1 1 calc R . .
C32_2 C 0.3423(10) 1.3887(7) 0.9421(5) 0.130(7) Uani 1 1 d DU . .
H32A_2 H 0.3290 1.3450 0.9303 0.195 Uiso 1 1 calc R . .
H32B_2 H 0.3269 1.3763 0.9762 0.195 Uiso 1 1 calc R . .
H32C_2 H 0.4081 1.4029 0.9338 0.195 Uiso 1 1 calc R . .
C33_2 C 0.3009(11) 1.5227(6) 0.9346(5) 0.151(8) Uani 1 1 d DU . .
H33A_2 H 0.2622 1.5602 0.9170 0.227 Uiso 1 1 calc R . .
H33B_2 H 0.3658 1.5398 0.9267 0.227 Uiso 1 1 calc R . .
H33C_2 H 0.2824 1.5160 0.9683 0.227 Uiso 1 1 calc R . .
C34_2 C 0.0825(7) 1.4403(6) 0.9100(4) 0.078(4) Uani 1 1 d DU . .
H34_2 H 0.0435 1.4336 0.8857 0.094 Uiso 1 1 calc R . .
C35_2 C 0.0563(9) 1.3755(7) 0.9507(5) 0.142(7) Uani 1 1 d DU . .
H35A_2 H 0.0758 1.3289 0.9423 0.214 Uiso 1 1 calc R . .
H35B_2 H -0.0108 1.3735 0.9592 0.214 Uiso 1 1 calc R . .
H35C_2 H 0.0867 1.3815 0.9773 0.214 Uiso 1 1 calc R . .
C36_2 C 0.0518(9) 1.5142(6) 0.9217(5) 0.121(6) Uani 1 1 d DU . .
H36A_2 H 0.0671 1.5559 0.8940 0.181 Uiso 1 1 calc R . .
H36B_2 H 0.0837 1.5224 0.9473 0.181 Uiso 1 1 calc R . .
H36C_2 H -0.0151 1.5116 0.9313 0.181 Uiso 1 1 calc R . .
C37_2 C 0.2213(7) 1.5235(5) 0.8272(3) 0.059(3) Uani 1 1 d DU . .
H37_2 H 0.2136 1.5707 0.8382 0.071 Uiso 1 1 calc R . .
C38_2 C 0.3177(7) 1.5287(6) 0.7999(4) 0.085(4) Uani 1 1 d DU . .
H38A_2 H 0.3640 1.5303 0.8209 0.127 Uiso 1 1 calc R . .
H38B_2 H 0.3239 1.5744 0.7743 0.127 Uiso 1 1 calc R . .
H38C_2 H 0.3271 1.4847 0.7868 0.127 Uiso 1 1 calc R . .
C39_2 C 0.1476(7) 1.5229(6) 0.7950(4) 0.072(4) Uani 1 1 d DU . .
H39A_2 H 0.0862 1.5203 0.8131 0.108 Uiso 1 1 calc R . .
H39B_2 H 0.1550 1.4792 0.7816 0.108 Uiso 1 1 calc R . .
H39C_2 H 0.1540 1.5689 0.7697 0.108 Uiso 1 1 calc R . .
C41_2 C 0.3291(6) 0.8080(5) 0.8128(4) 0.073(4) Uani 1 1 d DU . .
H41_2 H 0.3277 0.8243 0.7782 0.087 Uiso 1 1 calc R . .
C42_2 C 0.3525(8) 0.7249(5) 0.8227(5) 0.120(6) Uani 1 1 d DU . .
H42A_2 H 0.3032 0.6964 0.8144 0.180 Uiso 1 1 calc R . .
H42B_2 H 0.3583 0.7060 0.8561 0.180 Uiso 1 1 calc R . .
H42C_2 H 0.4110 0.7189 0.8040 0.180 Uiso 1 1 calc R . .
C43_2 C 0.4060(7) 0.8546(6) 0.8226(5) 0.091(5) Uani 1 1 d DU . .
H43A_2 H 0.3906 0.9077 0.8145 0.137 Uiso 1 1 calc R . .
H43B_2 H 0.4636 0.8472 0.8037 0.137 Uiso 1 1 calc R . .
H43C_2 H 0.4137 0.8389 0.8559 0.137 Uiso 1 1 calc R . .
C44_2 C 0.1809(9) 0.7620(7) 0.8995(3) 0.094(5) Uani 1 1 d DU . .
H44_2 H 0.1914 0.7101 0.8953 0.113 Uiso 1 1 calc R . .
C45_2 C 0.2494(10) 0.7729(7) 0.9326(4) 0.146(7) Uani 1 1 d DU . .
H45A_2 H 0.3126 0.7719 0.9172 0.219 Uiso 1 1 calc R . .
H45B_2 H 0.2400 0.7324 0.9613 0.219 Uiso 1 1 calc R . .
H45C_2 H 0.2396 0.8213 0.9405 0.219 Uiso 1 1 calc R . .
C46_2 C 0.0876(9) 0.7595(10) 0.9219(5) 0.188(9) Uani 1 1 d DU . .
H46A_2 H 0.0450 0.7511 0.9005 0.282 Uiso 1 1 calc R . .
H46B_2 H 0.0743 0.8073 0.9302 0.282 Uiso 1 1 calc R . .
H46C_2 H 0.0799 0.7185 0.9504 0.282 Uiso 1 1 calc R . .
C47_2 C 0.1273(7) 0.8142(5) 0.7979(4) 0.057(3) Uani 1 1 d DU . .
H47_2 H 0.1596 0.8404 0.7664 0.069 Uiso 1 1 calc R . .
C48_2 C 0.1111(8) 0.7343(5) 0.7946(4) 0.092(5) Uani 1 1 d DU . .
H48A_2 H 0.1706 0.7107 0.7901 0.138 Uiso 1 1 calc R . .
H48B_2 H 0.0773 0.7348 0.7679 0.138 Uiso 1 1 calc R . .
H48C_2 H 0.0749 0.7059 0.8235 0.138 Uiso 1 1 calc R . .
C49_2 C 0.0394(7) 0.8540(6) 0.8024(5) 0.093(5) Uani 1 1 d DU . .
H49A_2 H 0.0527 0.9059 0.8031 0.140 Uiso 1 1 calc R . .
H49B_2 H 0.0011 0.8285 0.8315 0.140 Uiso 1 1 calc R . .
H49C_2 H 0.0064 0.8537 0.7756 0.140 Uiso 1 1 calc R . .
Br1_3 Br -0.12418(10) 1.13119(7) 0.33093(4) 0.0604(6) Uani 0.909(2) 1 d PU . .
Br2_3 Br 0.08042(9) 1.19780(6) 0.34211(4) 0.0572(4) Uani 1 1 d U C .
Br3_3 Br 0.1252(9) 1.1811(7) 0.4390(4) 0.050(5) Uiso 0.091(2) 1 d P C 2
Si1_3 Si -0.4583(2) 0.83869(17) 0.60697(11) 0.0444(9) Uani 1 1 d DU . .
Si2_3 Si 0.22687(19) 1.14921(15) 0.62986(10) 0.0321(8) Uani 1 1 d DU . .
C1_3 C -0.2917(6) 0.9427(5) 0.5954(3) 0.026(3) Uani 1 1 d DU . .
C2_3 C -0.3604(6) 0.9068(5) 0.5961(3) 0.034(3) Uani 1 1 d DU . .
C3_3 C 0.0483(7) 1.0780(5) 0.6159(3) 0.029(3) Uani 1 1 d DU . .
C4_3 C 0.1195(6) 1.1039(5) 0.6216(3) 0.030(3) Uani 1 1 d DU . .
C11_3 C -0.2072(6) 0.9808(5) 0.5999(3) 0.024(2) Uani 1 1 d U . .
C12_3 C -0.1851(6) 0.9758(5) 0.6449(3) 0.021(2) Uani 1 1 d U . .
C13_3 C -0.2443(7) 0.9411(5) 0.6861(3) 0.027(2) Uani 1 1 d U . .
H13_3 H -0.3017 0.9192 0.6834 0.032 Uiso 1 1 calc R . .
C14_3 C -0.2207(7) 0.9384(5) 0.7294(3) 0.034(3) Uani 1 1 d U . .
H14_3 H -0.2618 0.9152 0.7565 0.041 Uiso 1 1 calc R . .
C15_3 C -0.1343(7) 0.9702(5) 0.7346(4) 0.037(3) Uani 1 1 d U . .
H15_3 H -0.1185 0.9678 0.7651 0.045 Uiso 1 1 calc R . .
C16_3 C -0.0746(7) 1.0038(5) 0.6962(3) 0.033(3) Uani 1 1 d U . .
H16_3 H -0.0169 1.0241 0.6998 0.039 Uiso 1 1 calc R . .
C17_3 C -0.0990(7) 1.0084(5) 0.6508(3) 0.022(2) Uani 1 1 d U . .
C18_3 C -0.0398(6) 1.0463(5) 0.6104(3) 0.022(2) Uani 1 1 d U . .
C19_3 C -0.0638(6) 1.0532(5) 0.5650(3) 0.017(2) Uani 1 1 d U . .
C20_3 C -0.0066(7) 1.0907(5) 0.5241(3) 0.027(2) Uani 1 1 d U . .
H20_3 H 0.0513 1.1109 0.5274 0.032 Uiso 1 1 calc R . .
C21_3 C -0.0305(6) 1.0993(5) 0.4802(3) 0.020(2) Uani 1 1 d U . .
C22_3 C 0.0264(7) 1.1377(5) 0.4387(3) 0.030(3) Uani 1 1 d U C 1
H22_3 H 0.0848 1.1577 0.4416 0.036 Uiso 0.909(2) 1 calc PR C 1
C23_3 C 0.0008(7) 1.1470(5) 0.3951(3) 0.033(2) Uani 1 1 d U . .
C24_3 C -0.0854(8) 1.1158(5) 0.3906(3) 0.035(3) Uani 0.909(2) 1 d PU C 1
D24_3 C -0.0854(8) 1.1158(5) 0.3906(3) 0.035(3) Uani 0.091(2) 1 d PU C 2
H24_3 H -0.1034 1.1212 0.3603 0.042 Uiso 0.091(2) 1 calc PR C 2
C25_3 C -0.1426(7) 1.0783(5) 0.4287(3) 0.035(3) Uani 1 1 d U . .
H25_3 H -0.2000 1.0583 0.4244 0.042 Uiso 1 1 calc R C 1
C26_3 C -0.1184(7) 1.0681(5) 0.4753(3) 0.029(2) Uani 1 1 d U C .
C27_3 C -0.1735(6) 1.0283(5) 0.5144(3) 0.024(2) Uani 1 1 d U . .
H27_3 H -0.2295 1.0053 0.5107 0.029 Uiso 1 1 calc R C .
C28_3 C -0.1493(6) 1.0208(5) 0.5593(3) 0.018(2) Uani 1 1 d U C .
C31_3 C -0.4048(7) 0.7427(5) 0.6127(4) 0.054(3) Uani 1 1 d DU . .
H31_3 H -0.4567 0.7048 0.6182 0.065 Uiso 1 1 calc R . .
C32_3 C -0.3459(8) 0.7382(6) 0.5679(4) 0.074(4) Uani 1 1 d DU . .
H32A_3 H -0.3831 0.7500 0.5419 0.111 Uiso 1 1 calc R . .
H32B_3 H -0.3226 0.6873 0.5713 0.111 Uiso 1 1 calc R . .
H32C_3 H -0.2937 0.7743 0.5616 0.111 Uiso 1 1 calc R . .
C33_3 C -0.3519(9) 0.7223(6) 0.6548(4) 0.098(5) Uani 1 1 d DU . .
H33A_3 H -0.3930 0.7245 0.6832 0.147 Uiso 1 1 calc R . .
H33B_3 H -0.2997 0.7578 0.6504 0.147 Uiso 1 1 calc R . .
H33C_3 H -0.3290 0.6713 0.6581 0.147 Uiso 1 1 calc R . .
C34_3 C -0.5245(7) 0.8611(5) 0.5556(4) 0.059(3) Uani 1 1 d DU . .
H34_3 H -0.4786 0.8651 0.5271 0.070 Uiso 1 1 calc R . .
C35_3 C -0.5955(8) 0.8009(7) 0.5552(5) 0.119(6) Uani 1 1 d DU . .
H35A_3 H -0.5657 0.7524 0.5585 0.178 Uiso 1 1 calc R . .
H35B_3 H -0.6220 0.8138 0.5255 0.178 Uiso 1 1 calc R . .
H35C_3 H -0.6447 0.7976 0.5813 0.178 Uiso 1 1 calc R . .
C36_3 C -0.5704(9) 0.9370(6) 0.5499(5) 0.145(7) Uani 1 1 d DU . .
H36A_3 H -0.5239 0.9760 0.5486 0.217 Uiso 1 1 calc R . .
H36B_3 H -0.6180 0.9350 0.5766 0.217 Uiso 1 1 calc R . .
H36C_3 H -0.5989 0.9486 0.5208 0.217 Uiso 1 1 calc R . .
C37_3 C -0.5294(9) 0.8432(7) 0.6623(4) 0.110(6) Uani 1 1 d DU . .
H37_3 H -0.4846 0.8160 0.6829 0.132 Uiso 1 1 calc R . .
C38_3 C -0.6054(8) 0.7841(7) 0.6802(4) 0.120(6) Uani 1 1 d DU . .
H38A_3 H -0.5946 0.7433 0.6644 0.180 Uiso 1 1 calc R . .
H38B_3 H -0.6649 0.8064 0.6738 0.180 Uiso 1 1 calc R . .
H38C_3 H -0.6061 0.7642 0.7141 0.180 Uiso 1 1 calc R . .
C39_3 C -0.5313(10) 0.9056(7) 0.6806(5) 0.161(9) Uani 1 1 d DU . .
H39A_3 H -0.4775 0.9385 0.6660 0.241 Uiso 1 1 calc R . .
H39B_3 H -0.5299 0.8897 0.7145 0.241 Uiso 1 1 calc R . .
H39C_3 H -0.5879 0.9328 0.6741 0.241 Uiso 1 1 calc R . .
C41_3 C 0.3218(6) 1.1224(6) 0.5885(3) 0.044(3) Uani 1 1 d DU . .
H41_3 H 0.3430 1.0724 0.6053 0.052 Uiso 1 1 calc R . .
C42_3 C 0.2899(7) 1.1110(6) 0.5442(3) 0.061(4) Uani 1 1 d DU . .
H42A_3 H 0.2381 1.0744 0.5522 0.092 Uiso 1 1 calc R . .
H42B_3 H 0.3409 1.0924 0.5257 0.092 Uiso 1 1 calc R . .
H42C_3 H 0.2701 1.1589 0.5257 0.092 Uiso 1 1 calc R . .
C43_3 C 0.4059(7) 1.1755(6) 0.5780(4) 0.075(4) Uani 1 1 d DU . .
H43A_3 H 0.4265 1.1799 0.6075 0.113 Uiso 1 1 calc R . .
H43B_3 H 0.3896 1.2251 0.5602 0.113 Uiso 1 1 calc R . .
H43C_3 H 0.4558 1.1558 0.5596 0.113 Uiso 1 1 calc R . .
C44_3 C 0.2044(6) 1.2519(4) 0.6167(3) 0.038(3) Uani 1 1 d DU . .
H44_3 H 0.2624 1.2780 0.6200 0.046 Uiso 1 1 calc R . .
C45_3 C 0.1828(7) 1.2840(5) 0.5671(3) 0.057(3) Uani 1 1 d DU . .
H45A_3 H 0.2331 1.2734 0.5447 0.085 Uiso 1 1 calc R . .
H45B_3 H 0.1761 1.3384 0.5618 0.085 Uiso 1 1 calc R . .
H45C_3 H 0.1251 1.2609 0.5627 0.085 Uiso 1 1 calc R . .
C46_3 C 0.1288(7) 1.2697(6) 0.6524(4) 0.063(4) Uani 1 1 d DU . .
H46A_3 H 0.1448 1.2494 0.6841 0.095 Uiso 1 1 calc R . .
H46B_3 H 0.0700 1.2470 0.6493 0.095 Uiso 1 1 calc R . .
H46C_3 H 0.1232 1.3243 0.6468 0.095 Uiso 1 1 calc R . .
C47_3 C 0.2460(6) 1.1111(5) 0.6926(3) 0.039(3) Uani 1 1 d DU . .
H47_3 H 0.1872 1.1198 0.7115 0.047 Uiso 1 1 calc R . .
C48_3 C 0.2581(9) 1.0275(5) 0.7059(4) 0.090(5) Uani 1 1 d DU . .
H48A_3 H 0.2078 1.0022 0.6961 0.135 Uiso 1 1 calc R . .
H48B_3 H 0.2570 1.0104 0.7400 0.135 Uiso 1 1 calc R . .
H48C_3 H 0.3174 1.0154 0.6904 0.135 Uiso 1 1 calc R . .
C49_3 C 0.3208(8) 1.1539(6) 0.7082(4) 0.086(5) Uani 1 1 d DU . .
H49A_3 H 0.3097 1.2078 0.6993 0.129 Uiso 1 1 calc R . .
H49B_3 H 0.3813 1.1439 0.6930 0.129 Uiso 1 1 calc R . .
H49C_3 H 0.3193 1.1373 0.7423 0.129 Uiso 1 1 calc R . .
Br1_4 Br -0.37512(11) 0.49670(8) 0.66648(5) 0.0641(6) Uani 0.891(2) 1 d PU . .
Br2_4 Br -0.57908(9) 0.57217(7) 0.65611(4) 0.0647(4) Uani 1 1 d U D .
Br3_4 Br -0.6251(8) 0.6320(6) 0.5604(4) 0.053(4) Uiso 0.109(2) 1 d P D 2
Si1_4 Si -0.0401(2) 0.42593(16) 0.39084(11) 0.0424(9) Uani 1 1 d DU . .
Si2_4 Si -0.7276(2) 0.75295(15) 0.36933(10) 0.0334(8) Uani 1 1 d DU . .
C1_4 C -0.2075(6) 0.5206(5) 0.4009(3) 0.029(3) Uani 1 1 d DU . .
C2_4 C -0.1380(6) 0.4864(5) 0.4006(3) 0.032(3) Uani 1 1 d DU . .
C3_4 C -0.5474(7) 0.6720(5) 0.3823(3) 0.026(3) Uani 1 1 d DU . .
C4_4 C -0.6196(6) 0.7015(5) 0.3770(3) 0.029(3) Uani 1 1 d DU . .
C11_4 C -0.2912(7) 0.5624(5) 0.3970(4) 0.026(2) Uani 1 1 d U . .
C12_4 C -0.3157(6) 0.5940(5) 0.3522(3) 0.025(2) Uani 1 1 d U . .
C13_4 C -0.2580(7) 0.5913(5) 0.3107(3) 0.034(3) Uani 1 1 d U . .
H13_4 H -0.2013 0.5660 0.3131 0.041 Uiso 1 1 calc R . .
C14_4 C -0.2810(7) 0.6236(5) 0.2675(4) 0.041(3) Uani 1 1 d U . .
H14_4 H -0.2393 0.6227 0.2404 0.049 Uiso 1 1 calc R . .
C15_4 C -0.3673(8) 0.6590(6) 0.2625(4) 0.046(3) Uani 1 1 d U . .
H15_4 H -0.3843 0.6806 0.2323 0.055 Uiso 1 1 calc R . .
C16_4 C -0.4243(7) 0.6613(5) 0.3013(4) 0.033(3) Uani 1 1 d U . .
H16_4 H -0.4821 0.6843 0.2978 0.039 Uiso 1 1 calc R . .
C17_4 C -0.4024(6) 0.6312(5) 0.3469(3) 0.021(2) Uani 1 1 d U . .
C18_4 C -0.4621(7) 0.6350(5) 0.3871(4) 0.027(2) Uani 1 1 d U . .
C19_4 C -0.4366(6) 0.6051(5) 0.4330(3) 0.027(2) Uani 1 1 d U . .
C20_4 C -0.4932(7) 0.6110(5) 0.4733(3) 0.030(3) Uani 1 1 d U . .
H20_4 H -0.5508 0.6346 0.4701 0.036 Uiso 1 1 calc R . .
C21_4 C -0.4685(7) 0.5840(5) 0.5176(3) 0.028(2) Uani 1 1 d U . .
C22_4 C -0.5256(7) 0.5891(5) 0.5590(4) 0.032(3) Uani 1 1 d U D 1
H22_4 H -0.5838 0.6118 0.5563 0.039 Uiso 0.891(2) 1 calc PR D 1
C23_4 C -0.4997(8) 0.5628(6) 0.6023(4) 0.042(3) Uani 1 1 d U . .
C24_4 C -0.4127(8) 0.5285(6) 0.6071(4) 0.040(3) Uani 0.891(2) 1 d PU D 1
D24_4 C -0.4127(8) 0.5285(6) 0.6071(4) 0.040(3) Uani 0.109(2) 1 d PU D 2
H24_4 H -0.3950 0.5097 0.6375 0.048 Uiso 0.109(2) 1 calc PR D 2
C25_4 C -0.3550(7) 0.5224(5) 0.5688(3) 0.037(3) Uani 1 1 d U . .
H25_4 H -0.2965 0.5006 0.5728 0.044 Uiso 1 1 calc R D 1
C26_4 C -0.3806(7) 0.5484(5) 0.5224(4) 0.030(2) Uani 1 1 d U D .
C27_4 C -0.3258(6) 0.5415(5) 0.4832(3) 0.028(3) Uani 1 1 d U . .
H27_4 H -0.2692 0.5165 0.4870 0.034 Uiso 1 1 calc R D .
C28_4 C -0.3481(7) 0.5691(5) 0.4377(3) 0.025(2) Uani 1 1 d U D .
C31_4 C -0.0935(7) 0.3375(5) 0.3836(4) 0.053(3) Uani 1 1 d DU . .
H31_4 H -0.0416 0.3038 0.3782 0.063 Uiso 1 1 calc R . .
C32_4 C -0.1541(8) 0.2958(6) 0.4279(4) 0.084(4) Uani 1 1 d DU . .
H32A_4 H -0.1184 0.2870 0.4545 0.126 Uiso 1 1 calc R . .
H32B_4 H -0.1755 0.2476 0.4237 0.126 Uiso 1 1 calc R . .
H32C_4 H -0.2075 0.3261 0.4338 0.126 Uiso 1 1 calc R . .
C33_4 C -0.1451(8) 0.3510(6) 0.3408(4) 0.092(4) Uani 1 1 d DU . .
H33A_4 H -0.1037 0.3767 0.3129 0.138 Uiso 1 1 calc R . .
H33B_4 H -0.1984 0.3822 0.3453 0.138 Uiso 1 1 calc R . .
H33C_4 H -0.1665 0.3028 0.3367 0.138 Uiso 1 1 calc R . .
C34_4 C 0.0235(7) 0.4080(6) 0.4437(3) 0.056(3) Uani 1 1 d DU . .
H34_4 H -0.0238 0.3901 0.4716 0.068 Uiso 1 1 calc R . .
C35_4 C 0.0694(8) 0.4777(6) 0.4503(5) 0.110(5) Uani 1 1 d DU . .
H35A_4 H 0.0233 0.5162 0.4515 0.165 Uiso 1 1 calc R . .
H35B_4 H 0.1178 0.4966 0.4240 0.165 Uiso 1 1 calc R . .
H35C_4 H 0.0969 0.4654 0.4797 0.165 Uiso 1 1 calc R . .
C36_4 C 0.0923(8) 0.3450(7) 0.4443(4) 0.108(5) Uani 1 1 d DU . .
H36A_4 H 0.0605 0.3000 0.4409 0.162 Uiso 1 1 calc R . .
H36B_4 H 0.1185 0.3336 0.4740 0.162 Uiso 1 1 calc R . .
H36C_4 H 0.1420 0.3609 0.4182 0.162 Uiso 1 1 calc R . .
C37_4 C 0.0363(8) 0.4767(6) 0.3376(4) 0.100(5) Uani 1 1 d DU . .
H37_4 H -0.0074 0.4648 0.3167 0.120 Uiso 1 1 calc R . .
C38_4 C 0.1090(8) 0.4289(6) 0.3197(4) 0.098(5) Uani 1 1 d DU . .
H38A_4 H 0.1003 0.3770 0.3384 0.147 Uiso 1 1 calc R . .
H38B_4 H 0.1704 0.4481 0.3222 0.147 Uiso 1 1 calc R . .
H38C_4 H 0.1038 0.4306 0.2868 0.147 Uiso 1 1 calc R . .
C39_4 C 0.0328(11) 0.5525(6) 0.3175(6) 0.194(11) Uani 1 1 d DU . .
H39A_4 H -0.0203 0.5734 0.3332 0.292 Uiso 1 1 calc R . .
H39B_4 H 0.0263 0.5604 0.2841 0.292 Uiso 1 1 calc R . .
H39C_4 H 0.0897 0.5778 0.3208 0.292 Uiso 1 1 calc R . .
C41_4 C -0.8218(6) 0.6935(5) 0.4103(3) 0.047(3) Uani 1 1 d DU . .
H41_4 H -0.8433 0.6568 0.3936 0.057 Uiso 1 1 calc R . .
C42_4 C -0.7900(7) 0.6470(5) 0.4557(3) 0.058(3) Uani 1 1 d DU . .
H42A_4 H -0.7375 0.6171 0.4480 0.087 Uiso 1 1 calc R . .
H42B_4 H -0.8409 0.6135 0.4738 0.087 Uiso 1 1 calc R . .
H42C_4 H -0.7715 0.6807 0.4742 0.087 Uiso 1 1 calc R . .
C43_4 C -0.9061(7) 0.7388(6) 0.4218(4) 0.078(4) Uani 1 1 d DU . .
H43A_4 H -0.9269 0.7674 0.3926 0.117 Uiso 1 1 calc R . .
H43B_4 H -0.8893 0.7734 0.4401 0.117 Uiso 1 1 calc R . .
H43C_4 H -0.9561 0.7044 0.4401 0.117 Uiso 1 1 calc R . .
C44_4 C -0.7456(7) 0.7653(5) 0.3067(3) 0.045(3) Uani 1 1 d DU . .
H44_4 H -0.6875 0.7901 0.2878 0.054 Uiso 1 1 calc R . .
C45_4 C -0.7569(9) 0.6927(6) 0.2925(4) 0.102(5) Uani 1 1 d DU . .
H45A_4 H -0.7056 0.6601 0.3015 0.153 Uiso 1 1 calc R . .
H45B_4 H -0.7570 0.7034 0.2584 0.153 Uiso 1 1 calc R . .
H45C_4 H -0.8154 0.6675 0.3083 0.153 Uiso 1 1 calc R . .
C46_4 C -0.8228(8) 0.8184(7) 0.2918(4) 0.097(5) Uani 1 1 d DU . .
H46A_4 H -0.8130 0.8658 0.3003 0.145 Uiso 1 1 calc R . .
H46B_4 H -0.8823 0.7953 0.3076 0.145 Uiso 1 1 calc R . .
H46C_4 H -0.8226 0.8281 0.2577 0.145 Uiso 1 1 calc R . .
C47_4 C -0.7060(7) 0.8454(5) 0.3831(3) 0.041(3) Uani 1 1 d DU . .
H47_4 H -0.7639 0.8744 0.3800 0.050 Uiso 1 1 calc R . .
C48_4 C -0.6294(7) 0.8906(5) 0.3476(4) 0.060(3) Uani 1 1 d DU . .
H48A_4 H -0.6458 0.8967 0.3158 0.090 Uiso 1 1 calc R . .
H48B_4 H -0.5714 0.8640 0.3504 0.090 Uiso 1 1 calc R . .
H48C_4 H -0.6219 0.9401 0.3538 0.090 Uiso 1 1 calc R . .
C49_4 C -0.6828(7) 0.8368(5) 0.4327(3) 0.056(3) Uani 1 1 d DU . .
H49A_4 H -0.7329 0.8086 0.4551 0.084 Uiso 1 1 calc R . .
H49B_4 H -0.6754 0.8866 0.4386 0.084 Uiso 1 1 calc R . .
H49C_4 H -0.6252 0.8098 0.4364 0.084 Uiso 1 1 calc R . .

loop_
_atom_site_aniso_label
_atom_site_aniso_U_11
_atom_site_aniso_U_22
_atom_site_aniso_U_33
_atom_site_aniso_U_23
_atom_site_aniso_U_13
_atom_site_aniso_U_12
Br1_1 0.0322(10) 0.0562(11) 0.0377(10) -0.0059(8) -0.0092(7) 0.0097(8)
Br2_1 0.0503(9) 0.0660(9) 0.0460(8) -0.0142(7) -0.0131(7) -0.0147(7)
Si2_1 0.047(2) 0.0234(19) 0.074(3) -0.0207(18) -0.0166(19) 0.0101(17)
C3_1 0.038(7) 0.029(5) 0.026(7) -0.003(6) 0.000(6) 0.000(6)
C4_1 0.038(8) 0.028(5) 0.056(8) -0.016(6) -0.006(6) 0.001(5)
C11_1 0.037(7) 0.030(5) 0.014(6) -0.011(5) -0.001(5) 0.008(5)
C12_1 0.020(6) 0.020(5) 0.020(6) 0.001(5) 0.007(4) -0.009(5)
C13_1 0.032(7) 0.024(6) 0.040(7) -0.012(5) 0.000(5) -0.001(5)
C14_1 0.023(7) 0.039(7) 0.054(8) -0.016(6) -0.010(6) -0.010(6)
C15_1 0.026(7) 0.030(6) 0.033(7) 0.005(6) -0.016(5) 0.008(5)
C16_1 0.029(7) 0.028(6) 0.043(7) -0.013(6) -0.002(5) 0.005(5)
C17_1 0.011(6) 0.033(6) 0.030(7) -0.011(5) 0.003(5) 0.003(5)
C18_1 0.026(6) 0.021(5) 0.025(6) -0.005(5) 0.005(5) 0.004(5)
C19_1 0.026(6) 0.024(5) 0.026(6) -0.006(5) -0.002(5) 0.003(5)
C20_1 0.048(7) 0.015(6) 0.028(7) -0.005(5) -0.007(5) 0.002(5)
C21_1 0.035(7) 0.025(6) 0.021(6) 0.002(5) -0.004(5) -0.008(5)
C22_1 0.033(7) 0.027(6) 0.032(7) -0.013(5) 0.006(5) -0.015(5)
C23_1 0.021(6) 0.041(6) 0.016(6) -0.005(5) 0.004(5) -0.011(5)
C24_1 0.034(7) 0.046(6) 0.020(6) -0.004(5) -0.007(5) 0.009(5)
D24_1 0.034(7) 0.046(6) 0.020(6) -0.004(5) -0.007(5) 0.009(5)
C25_1 0.045(7) 0.030(6) 0.027(7) -0.009(5) -0.008(5) 0.006(5)
C26_1 0.034(7) 0.025(6) 0.010(6) -0.004(5) 0.000(5) 0.008(5)
C27_1 0.024(6) 0.012(6) 0.029(7) -0.006(5) 0.008(5) 0.006(5)
C28_1 0.018(6) 0.017(5) 0.028(6) -0.004(5) 0.004(5) -0.002(4)
Si1_1 0.045(2) 0.0234(18) 0.043(2) -0.0110(16) -0.0114(17) 0.0026(16)
C1_1 0.022(7) 0.028(5) 0.026(6) -0.008(6) 0.000(5) -0.007(5)
C2_1 0.048(8) 0.030(5) 0.033(7) -0.014(5) 0.001(6) 0.000(6)
C31_1 0.091(9) 0.060(8) 0.071(9) -0.025(7) -0.047(7) 0.037(8)
C32_1 0.127(13) 0.070(8) 0.090(11) -0.034(8) -0.066(10) 0.055(9)
C33_1 0.211(18) 0.063(9) 0.111(12) -0.040(8) -0.129(12) 0.056(10)
C34_1 0.064(7) 0.053(7) 0.068(9) -0.017(7) 0.011(6) -0.013(7)
C35_1 0.096(12) 0.074(8) 0.105(12) -0.029(8) 0.042(9) -0.049(8)
C36_1 0.106(13) 0.100(11) 0.114(13) -0.050(10) 0.050(10) -0.006(10)
C37_1 0.064(8) 0.021(6) 0.049(7) -0.012(6) -0.009(5) -0.009(6)
C38_1 0.077(8) 0.047(8) 0.059(8) -0.016(7) 0.008(6) 0.006(7)
C39_1 0.076(9) 0.086(10) 0.056(8) -0.032(8) -0.028(7) -0.013(8)
C41_1 0.049(7) 0.027(6) 0.068(8) -0.012(6) -0.003(6) 0.003(5)
C42_1 0.051(8) 0.036(7) 0.166(14) -0.031(9) -0.001(9) 0.006(6)
C43_1 0.058(9) 0.039(7) 0.141(13) -0.039(8) 0.004(9) -0.003(6)
C44_1 0.112(13) 0.098(12) 0.102(10) -0.064(10) 0.032(7) -0.026(10)
C45_1 0.199(15) 0.131(15) 0.062(10) -0.040(10) -0.026(10) -0.029(13)
C46_1 0.149(13) 0.200(19) 0.201(18) -0.113(17) 0.108(13) -0.061(14)
C47_1 0.087(10) 0.038(7) 0.285(18) -0.038(11) -0.121(12) 0.030(8)
C48_1 0.172(17) 0.078(11) 0.35(3) -0.103(15) -0.204(19) 0.062(10)
C49_1 0.101(13) 0.042(7) 0.31(2) -0.031(12) -0.128(14) 0.036(8)
Br1_2 0.0448(9) 0.0585(9) 0.0591(10) -0.0227(7) -0.0220(7) 0.0031(7)
Br2_2 0.0349(8) 0.0543(8) 0.0377(8) -0.0060(6) -0.0069(6) 0.0128(6)
Si1_2 0.062(3) 0.038(2) 0.065(3) -0.0251(19) -0.027(2) 0.0146(19)
Si2_2 0.043(2) 0.0230(19) 0.057(2) -0.0047(17) -0.0175(18) -0.0023(16)
C1_2 0.030(7) 0.035(6) 0.035(7) -0.008(6) -0.006(6) 0.008(6)
C2_2 0.049(8) 0.032(6) 0.043(7) -0.008(6) -0.022(6) 0.015(6)
C3_2 0.022(7) 0.025(5) 0.039(7) 0.002(6) -0.003(5) -0.001(5)
C4_2 0.052(8) 0.023(5) 0.040(7) -0.005(6) -0.011(6) 0.002(6)
C11_2 0.032(7) 0.023(6) 0.027(7) 0.000(5) 0.002(5) 0.004(5)
C12_2 0.027(7) 0.032(6) 0.028(7) -0.013(5) -0.001(5) 0.011(5)
C13_2 0.041(8) 0.027(6) 0.042(8) -0.008(6) -0.011(6) 0.010(5)
C14_2 0.030(7) 0.034(6) 0.045(8) 0.002(6) -0.013(6) 0.015(6)
C15_2 0.037(7) 0.043(7) 0.036(7) -0.012(6) -0.017(6) 0.006(6)
C16_2 0.031(7) 0.029(6) 0.034(7) -0.008(5) -0.009(5) 0.004(5)
C17_2 0.026(6) 0.030(5) 0.013(6) -0.002(5) -0.003(5) 0.006(5)
C18_2 0.026(6) 0.028(5) 0.028(6) -0.017(5) -0.002(5) 0.013(5)
C19_2 0.032(7) 0.024(5) 0.019(6) 0.002(5) -0.002(5) 0.001(5)
C20_2 0.045(7) 0.021(6) 0.018(6) 0.001(5) -0.010(5) 0.004(5)
C21_2 0.016(6) 0.034(6) 0.023(6) 0.000(5) 0.000(5) 0.000(5)
C22_2 0.037(7) 0.024(6) 0.026(7) 0.000(5) -0.005(5) 0.004(5)
C23_2 0.025(7) 0.031(5) 0.015(6) 0.003(5) -0.001(5) 0.007(5)
C24_2 0.023(6) 0.038(6) 0.032(7) -0.008(6) -0.006(5) 0.001(5)
D24_2 0.023(6) 0.038(6) 0.032(7) -0.008(6) -0.006(5) 0.001(5)
C25_2 0.036(7) 0.034(6) 0.039(7) -0.013(6) -0.008(5) 0.008(5)
C26_2 0.014(6) 0.037(6) 0.042(7) -0.013(6) -0.003(5) 0.004(5)
C27_2 0.024(7) 0.034(6) 0.037(7) -0.017(6) 0.003(5) 0.001(5)
C28_2 0.037(7) 0.020(5) 0.020(6) 0.007(5) -0.006(5) -0.005(5)
C31_2 0.221(15) 0.087(11) 0.224(17) -0.086(12) -0.187(15) 0.059(12)
C32_2 0.167(17) 0.101(11) 0.157(16) -0.049(12) -0.118(13) 0.039(10)
C33_2 0.22(2) 0.091(11) 0.196(18) -0.082(12) -0.148(15) 0.019(12)
C34_2 0.109(8) 0.059(8) 0.056(9) -0.008(6) 0.013(7) 0.034(8)
C35_2 0.139(14) 0.121(11) 0.111(14) 0.052(10) 0.040(11) 0.048(11)
C36_2 0.124(13) 0.098(10) 0.143(15) -0.055(10) 0.026(11) 0.039(10)
C37_2 0.059(8) 0.014(6) 0.101(9) -0.012(6) -0.005(6) 0.002(6)
C38_2 0.077(8) 0.057(9) 0.126(12) -0.046(8) 0.014(8) -0.012(8)
C39_2 0.086(9) 0.050(9) 0.072(9) 0.002(7) -0.016(7) 0.030(8)
C41_2 0.059(7) 0.034(7) 0.134(12) -0.041(8) -0.005(7) 0.008(6)
C42_2 0.079(11) 0.038(7) 0.25(2) -0.042(11) -0.029(12) 0.023(7)
C43_2 0.052(8) 0.052(8) 0.171(15) -0.038(9) 0.001(9) -0.002(7)
C44_2 0.136(13) 0.070(9) 0.065(8) 0.013(7) -0.026(7) -0.026(10)
C45_2 0.236(17) 0.098(12) 0.092(11) 0.037(10) -0.099(12) -0.062(13)
C46_2 0.144(13) 0.28(2) 0.087(14) 0.037(14) 0.021(10) -0.035(17)
C47_2 0.072(8) 0.037(7) 0.069(8) -0.017(6) -0.027(7) -0.002(6)
C48_2 0.127(13) 0.056(8) 0.125(13) -0.049(9) -0.083(10) 0.013(8)
C49_2 0.072(10) 0.060(9) 0.161(15) -0.024(9) -0.076(10) 0.012(7)
Br1_3 0.0868(13) 0.0594(10) 0.0343(9) -0.0064(7) -0.0156(8) 0.0046(8)
Br2_3 0.0728(10) 0.0356(8) 0.0483(8) 0.0023(6) 0.0241(7) 0.0125(7)
Si1_3 0.032(2) 0.051(2) 0.053(2) -0.0224(18) 0.0045(17) -0.0214(17)
Si2_3 0.025(2) 0.0326(19) 0.041(2) -0.0115(16) -0.0075(16) -0.0054(15)
C1_3 0.023(6) 0.019(7) 0.031(6) 0.001(5) 0.003(5) -0.001(5)
C2_3 0.031(7) 0.032(6) 0.038(7) -0.005(6) 0.000(5) -0.012(5)
C3_3 0.033(6) 0.020(7) 0.038(7) -0.014(5) -0.011(5) 0.006(5)
C4_3 0.028(6) 0.027(6) 0.037(7) -0.003(5) -0.017(5) -0.001(5)
C11_3 0.023(6) 0.018(6) 0.030(5) -0.005(5) 0.000(5) 0.003(5)
C12_3 0.016(6) 0.020(6) 0.031(5) -0.014(5) 0.001(4) 0.009(5)
C13_3 0.022(6) 0.024(6) 0.035(6) -0.008(5) 0.003(5) 0.001(5)
C14_3 0.037(7) 0.031(7) 0.028(6) 0.001(5) 0.001(6) 0.007(5)
C15_3 0.046(8) 0.037(8) 0.032(6) -0.016(6) -0.005(5) 0.011(6)
C16_3 0.037(7) 0.031(7) 0.035(6) -0.011(6) -0.017(5) -0.002(5)
C17_3 0.025(6) 0.017(6) 0.029(5) -0.013(5) -0.004(4) 0.015(5)
C18_3 0.015(6) 0.022(6) 0.035(5) -0.019(5) -0.003(5) 0.011(5)
C19_3 0.022(6) 0.004(5) 0.025(5) -0.005(5) 0.002(4) 0.002(4)
C20_3 0.029(7) 0.015(6) 0.037(5) -0.008(5) -0.005(5) -0.006(5)
C21_3 0.017(6) 0.015(6) 0.024(5) -0.005(5) 0.012(5) 0.000(5)
C22_3 0.036(7) 0.013(6) 0.042(5) -0.011(5) 0.006(5) -0.007(5)
C23_3 0.042(6) 0.016(6) 0.030(5) 0.006(5) 0.006(5) 0.013(5)
C24_3 0.051(7) 0.028(7) 0.026(5) -0.001(5) -0.011(5) 0.018(5)
D24_3 0.051(7) 0.028(7) 0.026(5) -0.001(5) -0.011(5) 0.018(5)
C25_3 0.048(7) 0.026(7) 0.036(5) -0.015(5) -0.005(5) 0.001(5)
C26_3 0.035(7) 0.025(7) 0.030(5) -0.011(5) -0.003(5) -0.003(5)
C27_3 0.024(6) 0.015(6) 0.036(5) -0.009(5) -0.005(5) -0.002(5)
C28_3 0.021(6) 0.006(6) 0.029(5) -0.008(5) -0.008(4) 0.004(4)
C31_3 0.046(9) 0.031(6) 0.079(9) -0.002(6) -0.006(6) -0.027(5)
C32_3 0.069(10) 0.039(8) 0.110(9) -0.022(8) 0.015(8) -0.005(7)
C33_3 0.120(13) 0.059(9) 0.106(10) 0.016(9) -0.053(9) -0.011(8)
C34_3 0.023(7) 0.070(8) 0.082(8) -0.017(7) -0.006(6) -0.013(6)
C35_3 0.085(12) 0.130(11) 0.148(15) -0.030(12) -0.051(10) -0.049(9)
C36_3 0.124(16) 0.098(10) 0.21(2) -0.019(12) -0.069(13) 0.035(9)
C37_3 0.142(14) 0.098(11) 0.082(9) -0.052(9) 0.081(9) -0.081(9)
C38_3 0.114(13) 0.134(13) 0.109(13) -0.067(11) 0.074(10) -0.083(10)
C39_3 0.180(18) 0.088(12) 0.204(19) -0.095(12) 0.132(15) -0.049(11)
C41_3 0.029(6) 0.064(8) 0.040(6) -0.017(6) -0.001(5) -0.001(5)
C42_3 0.060(9) 0.086(10) 0.037(7) -0.024(7) 0.012(6) -0.024(7)
C43_3 0.035(8) 0.133(12) 0.067(10) -0.050(9) 0.013(6) -0.021(7)
C44_3 0.023(7) 0.037(6) 0.057(7) -0.014(5) -0.012(6) -0.010(5)
C45_3 0.054(9) 0.039(7) 0.071(7) 0.008(6) -0.024(7) -0.021(6)
C46_3 0.054(9) 0.052(8) 0.093(9) -0.038(7) -0.008(7) 0.007(6)
C47_3 0.031(7) 0.046(6) 0.044(6) -0.013(5) -0.011(5) -0.015(6)
C48_3 0.152(14) 0.051(7) 0.063(9) 0.014(7) -0.047(9) 0.007(8)
C49_3 0.078(11) 0.114(10) 0.067(9) -0.011(8) -0.037(8) -0.047(9)
Br1_4 0.0914(13) 0.0589(11) 0.0420(10) -0.0069(8) -0.0201(9) 0.0008(9)
Br2_4 0.0855(11) 0.0513(9) 0.0547(9) -0.0243(7) 0.0247(8) -0.0285(8)
Si1_4 0.034(2) 0.041(2) 0.047(2) -0.0033(17) 0.0018(17) 0.0143(17)
Si2_4 0.027(2) 0.0322(19) 0.041(2) -0.0069(16) -0.0079(16) 0.0101(15)
C1_4 0.024(7) 0.025(7) 0.036(7) -0.007(5) 0.005(5) -0.005(5)
C2_4 0.022(6) 0.031(7) 0.039(7) -0.005(6) 0.010(5) -0.002(5)
C3_4 0.038(7) 0.015(6) 0.030(6) -0.013(5) -0.008(5) 0.007(5)
C4_4 0.020(6) 0.019(6) 0.050(7) -0.011(6) -0.011(5) -0.002(5)
C11_4 0.029(6) 0.010(6) 0.041(5) -0.013(5) -0.002(5) 0.000(5)
C12_4 0.015(6) 0.030(7) 0.037(5) -0.022(5) -0.001(5) -0.005(5)
C13_4 0.041(7) 0.019(6) 0.039(6) -0.004(5) 0.006(5) 0.003(5)
C14_4 0.053(8) 0.035(8) 0.030(6) -0.012(6) 0.017(6) -0.003(6)
C15_4 0.052(8) 0.047(8) 0.038(6) -0.008(6) -0.009(6) -0.001(6)
C16_4 0.032(7) 0.021(6) 0.045(6) -0.008(6) -0.007(5) 0.000(5)
C17_4 0.022(6) 0.008(6) 0.032(5) -0.001(5) 0.000(5) -0.009(5)
C18_4 0.026(6) 0.010(6) 0.043(5) -0.006(5) -0.003(5) -0.001(5)
C19_4 0.014(6) 0.031(7) 0.036(5) -0.010(5) 0.000(5) -0.004(5)
C20_4 0.028(7) 0.021(6) 0.044(5) -0.010(5) -0.008(5) 0.006(5)
C21_4 0.029(6) 0.022(7) 0.036(5) -0.014(5) -0.002(5) -0.006(5)
C22_4 0.041(7) 0.008(6) 0.048(6) -0.010(6) 0.001(5) 0.003(5)
C23_4 0.050(7) 0.031(7) 0.042(6) -0.010(6) 0.008(5) -0.008(5)
C24_4 0.047(7) 0.040(7) 0.038(5) -0.015(6) -0.015(5) -0.010(6)
D24_4 0.047(7) 0.040(7) 0.038(5) -0.015(6) -0.015(5) -0.010(6)
C25_4 0.045(7) 0.023(6) 0.041(5) -0.003(6) -0.010(5) 0.001(6)
C26_4 0.039(7) 0.015(6) 0.036(5) -0.005(5) -0.007(5) 0.004(5)
C27_4 0.018(6) 0.025(6) 0.042(5) -0.011(6) -0.004(5) 0.002(5)
C28_4 0.023(6) 0.013(6) 0.037(5) -0.006(5) 0.002(5) -0.008(5)
C31_4 0.031(8) 0.054(7) 0.077(9) -0.027(7) 0.003(6) 0.025(5)
C32_4 0.058(10) 0.063(9) 0.128(10) -0.034(8) 0.027(8) -0.018(7)
C33_4 0.090(12) 0.090(11) 0.124(10) -0.068(9) -0.041(9) 0.032(8)
C34_4 0.032(8) 0.071(9) 0.063(7) -0.011(7) -0.003(6) 0.015(6)
C35_4 0.082(12) 0.121(11) 0.151(15) -0.057(11) -0.058(10) -0.006(9)
C36_4 0.105(13) 0.128(12) 0.096(12) -0.025(10) -0.040(9) 0.086(10)
C37_4 0.095(11) 0.075(8) 0.083(9) 0.036(8) 0.059(8) 0.049(7)
C38_4 0.064(10) 0.091(10) 0.108(12) 0.005(9) 0.055(8) 0.016(8)
C39_4 0.198(19) 0.066(9) 0.23(2) 0.044(11) 0.161(17) 0.020(11)
C41_4 0.027(6) 0.055(8) 0.052(7) -0.003(6) -0.001(5) -0.006(5)
C42_4 0.052(9) 0.048(8) 0.060(8) 0.003(6) 0.012(6) 0.001(6)
C43_4 0.035(8) 0.101(11) 0.080(10) 0.004(8) 0.011(7) 0.013(7)
C44_4 0.033(7) 0.056(8) 0.047(6) -0.010(6) -0.012(5) 0.010(6)
C45_4 0.185(16) 0.079(9) 0.058(9) -0.029(8) -0.060(10) 0.015(10)
C46_4 0.075(11) 0.145(12) 0.075(10) -0.022(9) -0.036(8) 0.061(9)
C47_4 0.032(7) 0.031(6) 0.062(7) -0.011(6) -0.014(6) 0.014(5)
C48_4 0.051(9) 0.039(7) 0.086(9) -0.005(7) -0.009(7) -0.006(6)
C49_4 0.051(9) 0.052(8) 0.073(7) -0.027(6) -0.016(7) 0.015(6)

loop_
_atom_type_symbol
_atom_type_description
_atom_type_scat_dispersion_real
_atom_type_scat_dispersion_imag
_atom_type_scat_source
C C 0.0033 0.0016 'International Tables Vol C Tables 4.2.6.8 and 6.1.1.4'
H H 0.0000 0.0000 'International Tables Vol C Tables 4.2.6.8 and 6.1.1.4'
Si Si 0.0817 0.0704 'International Tables Vol C Tables 4.2.6.8 and 6.1.1.4'
Br Br -0.2901 2.4595 'International Tables Vol C Tables 4.2.6.8 and 6.1.1.4'

loop_
_geom_angle_atom_site_label_1
_geom_angle_atom_site_label_2
_geom_angle_atom_site_label_3
_geom_angle
C4_1 Si2_1 C47_1 106.3(5)
C4_1 Si2_1 C44_1 109.7(5)
C47_1 Si2_1 C44_1 113.3(7)
C4_1 Si2_1 C41_1 106.7(4)
C47_1 Si2_1 C41_1 109.6(6)
C44_1 Si2_1 C41_1 110.9(5)
C4_1 C3_1 C18_1 179.3(12)
C3_1 C4_1 Si2_1 173.2(10)
C12_1 C11_1 C28_1 120.2(9)
C12_1 C11_1 C1_1 120.5(9)
C28_1 C11_1 C1_1 119.3(9)
C11_1 C12_1 C13_1 122.2(9)
C11_1 C12_1 C17_1 120.8(9)
C13_1 C12_1 C17_1 117.0(9)
C14_1 C13_1 C12_1 121.6(9)
C14_1 C13_1 H13_1 119.2
C12_1 C13_1 H13_1 119.2
C13_1 C14_1 C15_1 119.4(9)
C13_1 C14_1 H14_1 120.3
C15_1 C14_1 H14_1 120.3
C16_1 C15_1 C14_1 120.8(9)
C16_1 C15_1 H15_1 119.6
C14_1 C15_1 H15_1 119.6
C15_1 C16_1 C17_1 122.6(9)
C15_1 C16_1 H16_1 118.7
C17_1 C16_1 H16_1 118.7
C16_1 C17_1 C18_1 122.6(9)
C16_1 C17_1 C12_1 118.6(9)
C18_1 C17_1 C12_1 118.8(9)
C17_1 C18_1 C19_1 121.7(9)
C17_1 C18_1 C3_1 120.8(9)
C19_1 C18_1 C3_1 117.5(9)
C20_1 C19_1 C18_1 122.5(9)
C20_1 C19_1 C28_1 118.7(9)
C18_1 C19_1 C28_1 118.8(9)
C21_1 C20_1 C19_1 122.4(9)
C21_1 C20_1 H20_1 118.8
C19_1 C20_1 H20_1 118.8
C20_1 C21_1 C22_1 122.8(9)
C20_1 C21_1 C26_1 119.7(9)
C22_1 C21_1 C26_1 117.5(9)
C23_1 C22_1 C21_1 121.3(9)
C23_1 C22_1 H22_1 119.4
C21_1 C22_1 H22_1 119.4
C22_1 C23_1 C24_1 120.0(9)
C22_1 C23_1 Br2_1 118.9(8)
C24_1 C23_1 Br2_1 121.1(7)
C25_1 C24_1 C23_1 120.1(9)
C25_1 C24_1 Br1_1 121.6(8)
C23_1 C24_1 Br1_1 118.2(7)
C24_1 C25_1 C26_1 122.2(9)
C24_1 C25_1 H25_1 118.9
C26_1 C25_1 H25_1 118.9
C27_1 C26_1 C25_1 123.0(9)
C27_1 C26_1 C21_1 118.0(9)
C25_1 C26_1 C21_1 119.0(9)
C28_1 C27_1 C26_1 122.2(8)
C28_1 C27_1 H27_1 118.9
C26_1 C27_1 H27_1 118.9
C27_1 C28_1 C11_1 121.5(8)
C27_1 C28_1 C19_1 118.9(9)
C11_1 C28_1 C19_1 119.4(9)
C2_1 Si1_1 C31_1 105.8(5)
C2_1 Si1_1 C37_1 109.8(4)
C31_1 Si1_1 C37_1 109.7(4)
C2_1 Si1_1 C34_1 106.0(4)
C31_1 Si1_1 C34_1 115.6(5)
C37_1 Si1_1 C34_1 109.7(5)
C2_1 C1_1 C11_1 176.8(11)
C1_1 C2_1 Si1_1 172.8(9)
C33_1 C31_1 C32_1 113.9(9)
C33_1 C31_1 Si1_1 117.7(8)
C32_1 C31_1 Si1_1 114.6(7)
C33_1 C31_1 H31_1 102.5
C32_1 C31_1 H31_1 102.5
Si1_1 C31_1 H31_1 102.5
C31_1 C32_1 H32A_1 109.5
C31_1 C32_1 H32B_1 109.5
H32A_1 C32_1 H32B_1 109.5
C31_1 C32_1 H32C_1 109.5
H32A_1 C32_1 H32C_1 109.5
H32B_1 C32_1 H32C_1 109.5
C31_1 C33_1 H33A_1 109.5
C31_1 C33_1 H33B_1 109.5
H33A_1 C33_1 H33B_1 109.5
C31_1 C33_1 H33C_1 109.5
H33A_1 C33_1 H33C_1 109.5
H33B_1 C33_1 H33C_1 109.5
C36_1 C34_1 C35_1 111.0(9)
C36_1 C34_1 Si1_1 115.3(8)
C35_1 C34_1 Si1_1 116.1(7)
C36_1 C34_1 H34_1 104.2
C35_1 C34_1 H34_1 104.2
Si1_1 C34_1 H34_1 104.2
C34_1 C35_1 H35A_1 109.5
C34_1 C35_1 H35B_1 109.5
H35A_1 C35_1 H35B_1 109.5
C34_1 C35_1 H35C_1 109.5
H35A_1 C35_1 H35C_1 109.5
H35B_1 C35_1 H35C_1 109.5
C34_1 C36_1 H36A_1 109.5
C34_1 C36_1 H36B_1 109.5
H36A_1 C36_1 H36B_1 109.5
C34_1 C36_1 H36C_1 109.5
H36A_1 C36_1 H36C_1 109.5
H36B_1 C36_1 H36C_1 109.5
C38_1 C37_1 C39_1 109.6(8)
C38_1 C37_1 Si1_1 114.3(7)
C39_1 C37_1 Si1_1 112.9(7)
C38_1 C37_1 H37_1 106.5
C39_1 C37_1 H37_1 106.5
Si1_1 C37_1 H37_1 106.5
C37_1 C38_1 H38A_1 109.5
C37_1 C38_1 H38B_1 109.5
H38A_1 C38_1 H38B_1 109.5
C37_1 C38_1 H38C_1 109.5
H38A_1 C38_1 H38C_1 109.5
H38B_1 C38_1 H38C_1 109.5
C37_1 C39_1 H39A_1 109.5
C37_1 C39_1 H39B_1 109.5
H39A_1 C39_1 H39B_1 109.5
C37_1 C39_1 H39C_1 109.5
H39A_1 C39_1 H39C_1 109.5
H39B_1 C39_1 H39C_1 109.5
C42_1 C41_1 C43_1 111.0(8)
C42_1 C41_1 Si2_1 115.1(7)
C43_1 C41_1 Si2_1 113.7(7)
C42_1 C41_1 H41_1 105.3
C43_1 C41_1 H41_1 105.3
Si2_1 C41_1 H41_1 105.3
C41_1 C42_1 H42A_1 109.5
C41_1 C42_1 H42B_1 109.5
H42A_1 C42_1 H42B_1 109.5
C41_1 C42_1 H42C_1 109.5
H42A_1 C42_1 H42C_1 109.5
H42B_1 C42_1 H42C_1 109.5
C41_1 C43_1 H43A_1 109.5
C41_1 C43_1 H43B_1 109.5
H43A_1 C43_1 H43B_1 109.5
C41_1 C43_1 H43C_1 109.5
H43A_1 C43_1 H43C_1 109.5
H43B_1 C43_1 H43C_1 109.5
C46_1 C44_1 C45_1 110.1(12)
C46_1 C44_1 Si2_1 113.9(9)
C45_1 C44_1 Si2_1 113.9(9)
C46_1 C44_1 H44_1 106.1
C45_1 C44_1 H44_1 106.1
Si2_1 C44_1 H44_1 106.1
C44_1 C45_1 H45A_1 109.5
C44_1 C45_1 H45B_1 109.5
H45A_1 C45_1 H45B_1 109.5
C44_1 C45_1 H45C_1 109.5
H45A_1 C45_1 H45C_1 109.5
H45B_1 C45_1 H45C_1 109.5
C44_1 C46_1 H46A_1 109.5
C44_1 C46_1 H46B_1 109.5
H46A_1 C46_1 H46B_1 109.5
C44_1 C46_1 H46C_1 109.5
H46A_1 C46_1 H46C_1 109.5
H46B_1 C46_1 H46C_1 109.5
C48_1 C47_1 C49_1 117.5(9)
C48_1 C47_1 Si2_1 123.6(9)
C49_1 C47_1 Si2_1 116.7(8)
C48_1 C47_1 H47_1 94.9
C49_1 C47_1 H47_1 94.9
Si2_1 C47_1 H47_1 94.9
C47_1 C48_1 H48A_1 109.5
C47_1 C48_1 H48B_1 109.5
H48A_1 C48_1 H48B_1 109.5
C47_1 C48_1 H48C_1 109.5
H48A_1 C48_1 H48C_1 109.5
H48B_1 C48_1 H48C_1 109.5
C47_1 C49_1 H49A_1 109.5
C47_1 C49_1 H49B_1 109.5
H49A_1 C49_1 H49B_1 109.5
C47_1 C49_1 H49C_1 109.5
H49A_1 C49_1 H49C_1 109.5
H49B_1 C49_1 H49C_1 109.5
C2_2 Si1_2 C31_2 108.4(5)
C2_2 Si1_2 C37_2 108.9(5)
C31_2 Si1_2 C37_2 111.8(6)
C2_2 Si1_2 C34_2 105.9(5)
C31_2 Si1_2 C34_2 111.9(7)
C37_2 Si1_2 C34_2 109.8(5)
C4_2 Si2_2 C44_2 110.1(5)
C4_2 Si2_2 C47_2 106.7(4)
C44_2 Si2_2 C47_2 114.0(5)
C4_2 Si2_2 C41_2 106.5(4)
C44_2 Si2_2 C41_2 111.8(6)
C47_2 Si2_2 C41_2 107.4(5)
C2_2 C1_2 C11_2 179.7(11)
C1_2 C2_2 Si1_2 172.1(10)
C4_2 C3_2 C18_2 178.0(12)
C3_2 C4_2 Si2_2 174.5(10)
C12_2 C11_2 C1_2 119.1(9)
C12_2 C11_2 C28_2 121.0(9)
C1_2 C11_2 C28_2 119.6(9)
C11_2 C12_2 C13_2 123.9(9)
C11_2 C12_2 C17_2 119.4(9)
C13_2 C12_2 C17_2 116.7(9)
C14_2 C13_2 C12_2 122.7(10)
C14_2 C13_2 H13_2 118.6
C12_2 C13_2 H13_2 118.6
C13_2 C14_2 C15_2 120.6(9)
C13_2 C14_2 H14_2 119.7
C15_2 C14_2 H14_2 119.7
C16_2 C15_2 C14_2 120.0(10)
C16_2 C15_2 H15_2 120.0
C14_2 C15_2 H15_2 120.0
C15_2 C16_2 C17_2 122.0(9)
C15_2 C16_2 H16_2 119.0
C17_2 C16_2 H16_2 119.0
C18_2 C17_2 C16_2 122.8(9)
C18_2 C17_2 C12_2 119.2(9)
C16_2 C17_2 C12_2 117.9(9)
C17_2 C18_2 C19_2 121.6(9)
C17_2 C18_2 C3_2 119.9(9)
C19_2 C18_2 C3_2 118.5(8)
C20_2 C19_2 C18_2 121.9(9)
C20_2 C19_2 C28_2 118.5(9)
C18_2 C19_2 C28_2 119.6(9)
C21_2 C20_2 C19_2 122.2(9)
C21_2 C20_2 H20_2 118.9
C19_2 C20_2 H20_2 118.9
C20_2 C21_2 C22_2 122.2(9)
C20_2 C21_2 C26_2 118.8(9)
C22_2 C21_2 C26_2 119.0(9)
C23_2 C22_2 C21_2 121.2(9)
C23_2 C22_2 H22_2 119.4
C21_2 C22_2 H22_2 119.4
C22_2 C23_2 C24_2 120.0(9)
C22_2 C23_2 Br2_2 119.5(8)
C24_2 C23_2 Br2_2 120.5(7)
C25_2 C24_2 C23_2 120.3(9)
C25_2 C24_2 Br1_2 119.7(8)
C23_2 C24_2 Br1_2 120.0(7)
C24_2 C25_2 C26_2 122.3(10)
C24_2 C25_2 H25_2 118.8
C26_2 C25_2 H25_2 118.8
C27_2 C26_2 C25_2 124.5(9)
C27_2 C26_2 C21_2 118.2(9)
C25_2 C26_2 C21_2 117.3(9)
C26_2 C27_2 C28_2 123.6(9)
C26_2 C27_2 H27_2 118.2
C28_2 C27_2 H27_2 118.2
C27_2 C28_2 C19_2 118.7(9)
C27_2 C28_2 C11_2 122.3(9)
C19_2 C28_2 C11_2 119.0(9)
C32_2 C31_2 C33_2 118.0(10)
C32_2 C31_2 Si1_2 124.2(9)
C33_2 C31_2 Si1_2 117.8(8)
C32_2 C31_2 H31_2 90.2
C33_2 C31_2 H31_2 90.2
Si1_2 C31_2 H31_2 90.2
C31_2 C32_2 H32A_2 109.5
C31_2 C32_2 H32B_2 109.5
H32A_2 C32_2 H32B_2 109.5
C31_2 C32_2 H32C_2 109.5
H32A_2 C32_2 H32C_2 109.5
H32B_2 C32_2 H32C_2 109.5
C31_2 C33_2 H33A_2 109.5
C31_2 C33_2 H33B_2 109.5
H33A_2 C33_2 H33B_2 109.5
C31_2 C33_2 H33C_2 109.5
H33A_2 C33_2 H33C_2 109.5
H33B_2 C33_2 H33C_2 109.5
C35_2 C34_2 C36_2 110.8(10)
C35_2 C34_2 Si1_2 116.0(8)
C36_2 C34_2 Si1_2 113.9(8)
C35_2 C34_2 H34_2 104.9
C36_2 C34_2 H34_2 104.9
Si1_2 C34_2 H34_2 104.9
C34_2 C35_2 H35A_2 109.5
C34_2 C35_2 H35B_2 109.5
H35A_2 C35_2 H35B_2 109.5
C34_2 C35_2 H35C_2 109.5
H35A_2 C35_2 H35C_2 109.5
H35B_2 C35_2 H35C_2 109.5
C34_2 C36_2 H36A_2 109.5
C34_2 C36_2 H36B_2 109.5
H36A_2 C36_2 H36B_2 109.5
C34_2 C36_2 H36C_2 109.5
H36A_2 C36_2 H36C_2 109.5
H36B_2 C36_2 H36C_2 109.5
C39_2 C37_2 C38_2 110.7(9)
C39_2 C37_2 Si1_2 112.3(7)
C38_2 C37_2 Si1_2 113.7(7)
C39_2 C37_2 H37_2 106.6
C38_2 C37_2 H37_2 106.6
Si1_2 C37_2 H37_2 106.6
C37_2 C38_2 H38A_2 109.5
C37_2 C38_2 H38B_2 109.5
H38A_2 C38_2 H38B_2 109.5
C37_2 C38_2 H38C_2 109.5
H38A_2 C38_2 H38C_2 109.5
H38B_2 C38_2 H38C_2 109.5
C37_2 C39_2 H39A_2 109.5
C37_2 C39_2 H39B_2 109.5
H39A_2 C39_2 H39B_2 109.5
C37_2 C39_2 H39C_2 109.5
H39A_2 C39_2 H39C_2 109.5
H39B_2 C39_2 H39C_2 109.5
C43_2 C41_2 C42_2 111.2(9)
C43_2 C41_2 Si2_2 115.7(7)
C42_2 C41_2 Si2_2 112.8(8)
C43_2 C41_2 H41_2 105.4
C42_2 C41_2 H41_2 105.4
Si2_2 C41_2 H41_2 105.4
C41_2 C42_2 H42A_2 109.5
C41_2 C42_2 H42B_2 109.5
H42A_2 C42_2 H42B_2 109.5
C41_2 C42_2 H42C_2 109.5
H42A_2 C42_2 H42C_2 109.5
H42B_2 C42_2 H42C_2 109.5
C41_2 C43_2 H43A_2 109.5
C41_2 C43_2 H43B_2 109.5
H43A_2 C43_2 H43B_2 109.5
C41_2 C43_2 H43C_2 109.5
H43A_2 C43_2 H43C_2 109.5
H43B_2 C43_2 H43C_2 109.5
C46_2 C44_2 C45_2 110.8(12)
C46_2 C44_2 Si2_2 118.3(10)
C45_2 C44_2 Si2_2 112.0(8)
C46_2 C44_2 H44_2 104.8
C45_2 C44_2 H44_2 104.8
Si2_2 C44_2 H44_2 104.8
C44_2 C45_2 H45A_2 109.5
C44_2 C45_2 H45B_2 109.5
H45A_2 C45_2 H45B_2 109.5
C44_2 C45_2 H45C_2 109.5
H45A_2 C45_2 H45C_2 109.5
H45B_2 C45_2 H45C_2 109.5
C44_2 C46_2 H46A_2 109.5
C44_2 C46_2 H46B_2 109.5
H46A_2 C46_2 H46B_2 109.5
C44_2 C46_2 H46C_2 109.5
H46A_2 C46_2 H46C_2 109.5
H46B_2 C46_2 H46C_2 109.5
C49_2 C47_2 C48_2 111.7(9)
C49_2 C47_2 Si2_2 115.3(7)
C48_2 C47_2 Si2_2 114.6(7)
C49_2 C47_2 H47_2 104.6
C48_2 C47_2 H47_2 104.6
Si2_2 C47_2 H47_2 104.6
C47_2 C48_2 H48A_2 109.5
C47_2 C48_2 H48B_2 109.5
H48A_2 C48_2 H48B_2 109.5
C47_2 C48_2 H48C_2 109.5
H48A_2 C48_2 H48C_2 109.5
H48B_2 C48_2 H48C_2 109.5
C47_2 C49_2 H49A_2 109.5
C47_2 C49_2 H49B_2 109.5
H49A_2 C49_2 H49B_2 109.5
C47_2 C49_2 H49C_2 109.5
H49A_2 C49_2 H49C_2 109.5
H49B_2 C49_2 H49C_2 109.5
C2_3 Si1_3 C37_3 108.6(5)
C2_3 Si1_3 C34_3 108.7(5)
C37_3 Si1_3 C34_3 112.7(6)
C2_3 Si1_3 C31_3 105.7(5)
C37_3 Si1_3 C31_3 110.6(5)
C34_3 Si1_3 C31_3 110.3(5)
C4_3 Si2_3 C44_3 105.3(4)
C4_3 Si2_3 C47_3 106.9(4)
C44_3 Si2_3 C47_3 111.9(4)
C4_3 Si2_3 C41_3 106.6(4)
C44_3 Si2_3 C41_3 114.1(4)
C47_3 Si2_3 C41_3 111.4(4)
C2_3 C1_3 C11_3 173.3(11)
C1_3 C2_3 Si1_3 168.9(9)
C4_3 C3_3 C18_3 178.1(11)
C3_3 C4_3 Si2_3 176.8(9)
C12_3 C11_3 C28_3 121.8(9)
C12_3 C11_3 C1_3 117.8(9)
C28_3 C11_3 C1_3 120.4(9)
C11_3 C12_3 C13_3 123.2(9)
C11_3 C12_3 C17_3 119.5(9)
C13_3 C12_3 C17_3 117.2(9)
C14_3 C13_3 C12_3 121.3(9)
C14_3 C13_3 H13_3 119.3
C12_3 C13_3 H13_3 119.3
C13_3 C14_3 C15_3 120.6(10)
C13_3 C14_3 H14_3 119.7
C15_3 C14_3 H14_3 119.7
C16_3 C15_3 C14_3 120.4(10)
C16_3 C15_3 H15_3 119.8
C14_3 C15_3 H15_3 119.8
C15_3 C16_3 C17_3 119.7(10)
C15_3 C16_3 H16_3 120.2
C17_3 C16_3 H16_3 120.2
C16_3 C17_3 C18_3 120.5(9)
C16_3 C17_3 C12_3 120.7(9)
C18_3 C17_3 C12_3 118.8(9)
C19_3 C18_3 C17_3 121.4(9)
C19_3 C18_3 C3_3 119.2(9)
C17_3 C18_3 C3_3 119.4(9)
C18_3 C19_3 C20_3 122.9(9)
C18_3 C19_3 C28_3 119.5(8)
C20_3 C19_3 C28_3 117.6(8)
C21_3 C20_3 C19_3 123.2(9)
C21_3 C20_3 H20_3 118.4
C19_3 C20_3 H20_3 118.4
C20_3 C21_3 C22_3 123.6(9)
C20_3 C21_3 C26_3 118.3(9)
C22_3 C21_3 C26_3 118.1(9)
C23_3 C22_3 C21_3 122.8(10)
C23_3 C22_3 H22_3 118.6
C21_3 C22_3 H22_3 118.6
C22_3 C23_3 C24_3 118.6(9)
C22_3 C23_3 Br2_3 120.1(8)
C24_3 C23_3 Br2_3 121.2(8)
C25_3 C24_3 C23_3 121.5(9)
C25_3 C24_3 Br1_3 119.1(9)
C23_3 C24_3 Br1_3 119.3(8)
C24_3 C25_3 C26_3 121.5(10)
C24_3 C25_3 H25_3 119.2
C26_3 C25_3 H25_3 119.2
C27_3 C26_3 C25_3 122.8(10)
C27_3 C26_3 C21_3 119.7(9)
C25_3 C26_3 C21_3 117.4(9)
C26_3 C27_3 C28_3 121.5(9)
C26_3 C27_3 H27_3 119.2
C28_3 C27_3 H27_3 119.2
C27_3 C28_3 C11_3 121.6(9)
C27_3 C28_3 C19_3 119.5(9)
C11_3 C28_3 C19_3 118.8(8)
C32_3 C31_3 C33_3 112.1(9)
C32_3 C31_3 Si1_3 111.4(7)
C33_3 C31_3 Si1_3 111.5(7)
C32_3 C31_3 H31_3 107.2
C33_3 C31_3 H31_3 107.2
Si1_3 C31_3 H31_3 107.2
C31_3 C32_3 H32A_3 109.5
C31_3 C32_3 H32B_3 109.5
H32A_3 C32_3 H32B_3 109.5
C31_3 C32_3 H32C_3 109.5
H32A_3 C32_3 H32C_3 109.5
H32B_3 C32_3 H32C_3 109.5
C31_3 C33_3 H33A_3 109.5
C31_3 C33_3 H33B_3 109.5
H33A_3 C33_3 H33B_3 109.5
C31_3 C33_3 H33C_3 109.5
H33A_3 C33_3 H33C_3 109.5
H33B_3 C33_3 H33C_3 109.5
C35_3 C34_3 C36_3 109.7(9)
C35_3 C34_3 Si1_3 114.4(8)
C36_3 C34_3 Si1_3 112.5(8)
C35_3 C34_3 H34_3 106.6
C36_3 C34_3 H34_3 106.6
Si1_3 C34_3 H34_3 106.6
C34_3 C35_3 H35A_3 109.5
C34_3 C35_3 H35B_3 109.5
H35A_3 C35_3 H35B_3 109.5
C34_3 C35_3 H35C_3 109.5
H35A_3 C35_3 H35C_3 109.5
H35B_3 C35_3 H35C_3 109.5
C34_3 C36_3 H36A_3 109.5
C34_3 C36_3 H36B_3 109.5
H36A_3 C36_3 H36B_3 109.5
C34_3 C36_3 H36C_3 109.5
H36A_3 C36_3 H36C_3 109.5
H36B_3 C36_3 H36C_3 109.5
C39_3 C37_3 C38_3 118.6(10)
C39_3 C37_3 Si1_3 123.4(8)
C38_3 C37_3 Si1_3 116.0(7)
C39_3 C37_3 H37_3 94.7
C38_3 C37_3 H37_3 94.7
Si1_3 C37_3 H37_3 94.7
C37_3 C38_3 H38A_3 109.5
C37_3 C38_3 H38B_3 109.5
H38A_3 C38_3 H38B_3 109.5
C37_3 C38_3 H38C_3 109.5
H38A_3 C38_3 H38C_3 109.5
H38B_3 C38_3 H38C_3 109.5
C37_3 C39_3 H39A_3 109.5
C37_3 C39_3 H39B_3 109.5
H39A_3 C39_3 H39B_3 109.5
C37_3 C39_3 H39C_3 109.5
H39A_3 C39_3 H39C_3 109.5
H39B_3 C39_3 H39C_3 109.5
C42_3 C41_3 C43_3 111.6(8)
C42_3 C41_3 Si2_3 113.6(7)
C43_3 C41_3 Si2_3 112.8(7)
C42_3 C41_3 H41_3 106.1
C43_3 C41_3 H41_3 106.1
Si2_3 C41_3 H41_3 106.1
C41_3 C42_3 H42A_3 109.5
C41_3 C42_3 H42B_3 109.5
H42A_3 C42_3 H42B_3 109.5
C41_3 C42_3 H42C_3 109.5
H42A_3 C42_3 H42C_3 109.5
H42B_3 C42_3 H42C_3 109.5
C41_3 C43_3 H43A_3 109.5
C41_3 C43_3 H43B_3 109.5
H43A_3 C43_3 H43B_3 109.5
C41_3 C43_3 H43C_3 109.5
H43A_3 C43_3 H43C_3 109.5
H43B_3 C43_3 H43C_3 109.5
C45_3 C44_3 C46_3 110.9(8)
C45_3 C44_3 Si2_3 113.6(6)
C46_3 C44_3 Si2_3 111.2(6)
C45_3 C44_3 H44_3 106.9
C46_3 C44_3 H44_3 106.9
Si2_3 C44_3 H44_3 106.9
C44_3 C45_3 H45A_3 109.5
C44_3 C45_3 H45B_3 109.5
H45A_3 C45_3 H45B_3 109.5
C44_3 C45_3 H45C_3 109.5
H45A_3 C45_3 H45C_3 109.5
H45B_3 C45_3 H45C_3 109.5
C44_3 C46_3 H46A_3 109.5
C44_3 C46_3 H46B_3 109.5
H46A_3 C46_3 H46B_3 109.5
C44_3 C46_3 H46C_3 109.5
H46A_3 C46_3 H46C_3 109.5
H46B_3 C46_3 H46C_3 109.5
C48_3 C47_3 C49_3 112.1(8)
C48_3 C47_3 Si2_3 114.1(7)
C49_3 C47_3 Si2_3 113.8(7)
C48_3 C47_3 H47_3 105.2
C49_3 C47_3 H47_3 105.2
Si2_3 C47_3 H47_3 105.2
C47_3 C48_3 H48A_3 109.5
C47_3 C48_3 H48B_3 109.5
H48A_3 C48_3 H48B_3 109.5
C47_3 C48_3 H48C_3 109.5
H48A_3 C48_3 H48C_3 109.5
H48B_3 C48_3 H48C_3 109.5
C47_3 C49_3 H49A_3 109.5
C47_3 C49_3 H49B_3 109.5
H49A_3 C49_3 H49B_3 109.5
C47_3 C49_3 H49C_3 109.5
H49A_3 C49_3 H49C_3 109.5
H49B_3 C49_3 H49C_3 109.5
C2_4 Si1_4 C37_4 108.0(4)
C2_4 Si1_4 C31_4 105.3(4)
C37_4 Si1_4 C31_4 112.9(5)
C2_4 Si1_4 C34_4 108.1(4)
C37_4 Si1_4 C34_4 110.6(6)
C31_4 Si1_4 C34_4 111.7(5)
C4_4 Si2_4 C44_4 106.4(4)
C4_4 Si2_4 C41_4 106.9(4)
C44_4 Si2_4 C41_4 112.0(5)
C4_4 Si2_4 C47_4 105.5(4)
C44_4 Si2_4 C47_4 111.5(4)
C41_4 Si2_4 C47_4 113.9(4)
C2_4 C1_4 C11_4 175.0(11)
C1_4 C2_4 Si1_4 168.2(10)
C4_4 C3_4 C18_4 177.4(10)
C3_4 C4_4 Si2_4 176.1(9)
C12_4 C11_4 C28_4 121.1(9)
C12_4 C11_4 C1_4 118.8(9)
C28_4 C11_4 C1_4 120.1(9)
C11_4 C12_4 C13_4 122.3(9)
C11_4 C12_4 C17_4 120.5(9)
C13_4 C12_4 C17_4 117.2(9)
C14_4 C13_4 C12_4 122.0(10)
C14_4 C13_4 H13_4 119.0
C12_4 C13_4 H13_4 119.0
C13_4 C14_4 C15_4 120.5(10)
C13_4 C14_4 H14_4 119.7
C15_4 C14_4 H14_4 119.7
C16_4 C15_4 C14_4 118.7(10)
C16_4 C15_4 H15_4 120.7
C14_4 C15_4 H15_4 120.7
C15_4 C16_4 C17_4 123.2(10)
C15_4 C16_4 H16_4 118.4
C17_4 C16_4 H16_4 118.4
C18_4 C17_4 C16_4 122.5(9)
C18_4 C17_4 C12_4 119.2(9)
C16_4 C17_4 C12_4 118.3(9)
C17_4 C18_4 C3_4 119.7(9)
C17_4 C18_4 C19_4 120.9(9)
C3_4 C18_4 C19_4 119.3(9)
C20_4 C19_4 C18_4 121.8(9)
C20_4 C19_4 C28_4 119.0(9)
C18_4 C19_4 C28_4 119.2(9)
C21_4 C20_4 C19_4 122.3(9)
C21_4 C20_4 H20_4 118.8
C19_4 C20_4 H20_4 118.8
C20_4 C21_4 C22_4 123.1(10)
C20_4 C21_4 C26_4 118.8(9)
C22_4 C21_4 C26_4 118.1(9)
C23_4 C22_4 C21_4 122.2(10)
C23_4 C22_4 H22_4 118.9
C21_4 C22_4 H22_4 118.9
C22_4 C23_4 C24_4 119.9(10)
C22_4 C23_4 Br2_4 119.9(9)
C24_4 C23_4 Br2_4 120.2(8)
C25_4 C24_4 C23_4 120.7(10)
C25_4 C24_4 Br1_4 119.7(8)
C23_4 C24_4 Br1_4 119.6(8)
C24_4 C25_4 C26_4 121.2(10)
C24_4 C25_4 H25_4 119.4
C26_4 C25_4 H25_4 119.4
C27_4 C26_4 C25_4 123.0(10)
C27_4 C26_4 C21_4 119.0(9)
C25_4 C26_4 C21_4 118.0(9)
C26_4 C27_4 C28_4 123.7(9)
C26_4 C27_4 H27_4 118.1
C28_4 C27_4 H27_4 118.1
C27_4 C28_4 C11_4 123.8(9)
C27_4 C28_4 C19_4 117.1(9)
C11_4 C28_4 C19_4 119.1(9)
C32_4 C31_4 C33_4 111.6(9)
C32_4 C31_4 Si1_4 112.1(7)
C33_4 C31_4 Si1_4 112.4(7)
C32_4 C31_4 H31_4 106.7
C33_4 C31_4 H31_4 106.7
Si1_4 C31_4 H31_4 106.7
C31_4 C32_4 H32A_4 109.5
C31_4 C32_4 H32B_4 109.5
H32A_4 C32_4 H32B_4 109.5
C31_4 C32_4 H32C_4 109.5
H32A_4 C32_4 H32C_4 109.5
H32B_4 C32_4 H32C_4 109.5
C31_4 C33_4 H33A_4 109.5
C31_4 C33_4 H33B_4 109.5
H33A_4 C33_4 H33B_4 109.5
C31_4 C33_4 H33C_4 109.5
H33A_4 C33_4 H33C_4 109.5
H33B_4 C33_4 H33C_4 109.5
C35_4 C34_4 C36_4 111.1(9)
C35_4 C34_4 Si1_4 113.5(8)
C36_4 C34_4 Si1_4 112.3(7)
C35_4 C34_4 H34_4 106.5
C36_4 C34_4 H34_4 106.5
Si1_4 C34_4 H34_4 106.5
C34_4 C35_4 H35A_4 109.5
C34_4 C35_4 H35B_4 109.5
H35A_4 C35_4 H35B_4 109.5
C34_4 C35_4 H35C_4 109.5
H35A_4 C35_4 H35C_4 109.5
H35B_4 C35_4 H35C_4 109.5
C34_4 C36_4 H36A_4 109.5
C34_4 C36_4 H36B_4 109.5
H36A_4 C36_4 H36B_4 109.5
C34_4 C36_4 H36C_4 109.5
H36A_4 C36_4 H36C_4 109.5
H36B_4 C36_4 H36C_4 109.5
C39_4 C37_4 C38_4 121.6(9)
C39_4 C37_4 Si1_4 124.2(8)
C38_4 C37_4 Si1_4 114.1(7)
C39_4 C37_4 H37_4 91.3
C38_4 C37_4 H37_4 91.3
Si1_4 C37_4 H37_4 91.3
C37_4 C38_4 H38A_4 109.5
C37_4 C38_4 H38B_4 109.5
H38A_4 C38_4 H38B_4 109.5
C37_4 C38_4 H38C_4 109.5
H38A_4 C38_4 H38C_4 109.5
H38B_4 C38_4 H38C_4 109.5
C37_4 C39_4 H39A_4 109.5
C37_4 C39_4 H39B_4 109.5
H39A_4 C39_4 H39B_4 109.5
C37_4 C39_4 H39C_4 109.5
H39A_4 C39_4 H39C_4 109.5
H39B_4 C39_4 H39C_4 109.5
C42_4 C41_4 C43_4 110.0(8)
C42_4 C41_4 Si2_4 113.9(6)
C43_4 C41_4 Si2_4 112.8(7)
C42_4 C41_4 H41_4 106.6
C43_4 C41_4 H41_4 106.6
Si2_4 C41_4 H41_4 106.6
C41_4 C42_4 H42A_4 109.5
C41_4 C42_4 H42B_4 109.5
H42A_4 C42_4 H42B_4 109.5
C41_4 C42_4 H42C_4 109.5
H42A_4 C42_4 H42C_4 109.5
H42B_4 C42_4 H42C_4 109.5
C41_4 C43_4 H43A_4 109.5
C41_4 C43_4 H43B_4 109.5
H43A_4 C43_4 H43B_4 109.5
C41_4 C43_4 H43C_4 109.5
H43A_4 C43_4 H43C_4 109.5
H43B_4 C43_4 H43C_4 109.5
C45_4 C44_4 C46_4 110.7(9)
C45_4 C44_4 Si2_4 114.2(7)
C46_4 C44_4 Si2_4 113.7(7)
C45_4 C44_4 H44_4 105.8
C46_4 C44_4 H44_4 105.8
Si2_4 C44_4 H44_4 105.8
C44_4 C45_4 H45A_4 109.5
C44_4 C45_4 H45B_4 109.5
H45A_4 C45_4 H45B_4 109.5
C44_4 C45_4 H45C_4 109.5
H45A_4 C45_4 H45C_4 109.5
H45B_4 C45_4 H45C_4 109.5
C44_4 C46_4 H46A_4 109.5
C44_4 C46_4 H46B_4 109.5
H46A_4 C46_4 H46B_4 109.5
C44_4 C46_4 H46C_4 109.5
H46A_4 C46_4 H46C_4 109.5
H46B_4 C46_4 H46C_4 109.5
C49_4 C47_4 C48_4 110.2(8)
C49_4 C47_4 Si2_4 112.8(6)
C48_4 C47_4 Si2_4 110.4(6)
C49_4 C47_4 H47_4 107.8
C48_4 C47_4 H47_4 107.8
Si2_4 C47_4 H47_4 107.8
C47_4 C48_4 H48A_4 109.5
C47_4 C48_4 H48B_4 109.5
H48A_4 C48_4 H48B_4 109.5
C47_4 C48_4 H48C_4 109.5
H48A_4 C48_4 H48C_4 109.5
H48B_4 C48_4 H48C_4 109.5
C47_4 C49_4 H49A_4 109.5
C47_4 C49_4 H49B_4 109.5
H49A_4 C49_4 H49B_4 109.5
C47_4 C49_4 H49C_4 109.5
H49A_4 C49_4 H49C_4 109.5
H49B_4 C49_4 H49C_4 109.5

loop_
_geom_bond_atom_site_label_1
_geom_bond_atom_site_label_2
_geom_bond_distance
Br1_1 C24_1 1.877(10)
Br2_1 C23_1 1.893(9)
Si2_1 C4_1 1.833(8)
Si2_1 C47_1 1.864(9)
Si2_1 C44_1 1.866(10)
Si2_1 C41_1 1.874(8)
C3_1 C4_1 1.193(9)
C3_1 C18_1 1.450(11)
C11_1 C12_1 1.397(12)
C11_1 C28_1 1.435(12)
C11_1 C1_1 1.452(12)
C12_1 C13_1 1.429(12)
C12_1 C17_1 1.447(11)
C13_1 C14_1 1.373(12)
C13_1 H13_1 0.9500
C14_1 C15_1 1.409(12)
C14_1 H14_1 0.9500
C15_1 C16_1 1.331(12)
C15_1 H15_1 0.9500
C16_1 C17_1 1.399(12)
C16_1 H16_1 0.9500
C17_1 C18_1 1.399(12)
C18_1 C19_1 1.432(12)
C19_1 C20_1 1.385(12)
C19_1 C28_1 1.439(11)
C20_1 C21_1 1.377(12)
C20_1 H20_1 0.9500
C21_1 C22_1 1.436(12)
C21_1 C26_1 1.439(12)
C22_1 C23_1 1.357(12)
C22_1 H22_1 0.9500
C23_1 C24_1 1.436(12)
C24_1 C25_1 1.335(12)
C25_1 C26_1 1.410(12)
C25_1 H25_1 0.9500
C26_1 C27_1 1.397(12)
C27_1 C28_1 1.393(11)
C27_1 H27_1 0.9500
Si1_1 C2_1 1.841(8)
Si1_1 C31_1 1.863(9)
Si1_1 C37_1 1.872(8)
Si1_1 C34_1 1.873(9)
C1_1 C2_1 1.188(9)
C31_1 C33_1 1.457(10)
C31_1 C32_1 1.529(10)
C31_1 H31_1 1.0000
C32_1 H32A_1 0.9800
C32_1 H32B_1 0.9800
C32_1 H32C_1 0.9800
C33_1 H33A_1 0.9800
C33_1 H33B_1 0.9800
C33_1 H33C_1 0.9800
C34_1 C36_1 1.497(10)
C34_1 C35_1 1.514(10)
C34_1 H34_1 1.0000
C35_1 H35A_1 0.9800
C35_1 H35B_1 0.9800
C35_1 H35C_1 0.9800
C36_1 H36A_1 0.9800
C36_1 H36B_1 0.9800
C36_1 H36C_1 0.9800
C37_1 C38_1 1.514(10)
C37_1 C39_1 1.519(10)
C37_1 H37_1 1.0000
C38_1 H38A_1 0.9800
C38_1 H38B_1 0.9800
C38_1 H38C_1 0.9800
C39_1 H39A_1 0.9800
C39_1 H39B_1 0.9800
C39_1 H39C_1 0.9800
C41_1 C42_1 1.495(10)
C41_1 C43_1 1.534(10)
C41_1 H41_1 1.0000
C42_1 H42A_1 0.9800
C42_1 H42B_1 0.9800
C42_1 H42C_1 0.9800
C43_1 H43A_1 0.9800
C43_1 H43B_1 0.9800
C43_1 H43C_1 0.9800
C44_1 C46_1 1.502(12)
C44_1 C45_1 1.511(12)
C44_1 H44_1 1.0000
C45_1 H45A_1 0.9800
C45_1 H45B_1 0.9800
C45_1 H45C_1 0.9800
C46_1 H46A_1 0.9800
C46_1 H46B_1 0.9800
C46_1 H46C_1 0.9800
C47_1 C48_1 1.385(11)
C47_1 C49_1 1.503(10)
C47_1 H47_1 1.0000
C48_1 H48A_1 0.9800
C48_1 H48B_1 0.9800
C48_1 H48C_1 0.9800
C49_1 H49A_1 0.9800
C49_1 H49B_1 0.9800
C49_1 H49C_1 0.9800
Br1_2 C24_2 1.891(10)
Br2_2 C23_2 1.897(9)
Si1_2 C2_2 1.833(8)
Si1_2 C31_2 1.852(9)
Si1_2 C37_2 1.877(9)
Si1_2 C34_2 1.877(9)
Si2_2 C4_2 1.841(8)
Si2_2 C44_2 1.853(9)
Si2_2 C47_2 1.874(9)
Si2_2 C41_2 1.886(9)
C1_2 C2_2 1.204(9)
C1_2 C11_2 1.438(12)
C3_2 C4_2 1.178(9)
C3_2 C18_2 1.466(11)
C11_2 C12_2 1.401(12)
C11_2 C28_2 1.442(12)
C12_2 C13_2 1.423(12)
C12_2 C17_2 1.466(12)
C13_2 C14_2 1.342(12)
C13_2 H13_2 0.9500
C14_2 C15_2 1.414(12)
C14_2 H14_2 0.9500
C15_2 C16_2 1.351(11)
C15_2 H15_2 0.9500
C16_2 C17_2 1.424(12)
C16_2 H16_2 0.9500
C17_2 C18_2 1.400(12)
C18_2 C19_2 1.420(12)
C19_2 C20_2 1.396(12)
C19_2 C28_2 1.436(12)
C20_2 C21_2 1.392(12)
C20_2 H20_2 0.9500
C21_2 C22_2 1.430(12)
C21_2 C26_2 1.451(12)
C22_2 C23_2 1.345(12)
C22_2 H22_2 0.9500
C23_2 C24_2 1.442(12)
C24_2 C25_2 1.345(12)
C25_2 C26_2 1.418(12)
C25_2 H25_2 0.9500
C26_2 C27_2 1.366(12)
C27_2 C28_2 1.387(12)
C27_2 H27_2 0.9500
C31_2 C32_2 1.407(11)
C31_2 C33_2 1.505(11)
C31_2 H31_2 1.0000
C32_2 H32A_2 0.9800
C32_2 H32B_2 0.9800
C32_2 H32C_2 0.9800
C33_2 H33A_2 0.9800
C33_2 H33B_2 0.9800
C33_2 H33C_2 0.9800
C34_2 C35_2 1.485(11)
C34_2 C36_2 1.535(10)
C34_2 H34_2 1.0000
C35_2 H35A_2 0.9800
C35_2 H35B_2 0.9800
C35_2 H35C_2 0.9800
C36_2 H36A_2 0.9800
C36_2 H36B_2 0.9800
C36_2 H36C_2 0.9800
C37_2 C39_2 1.524(10)
C37_2 C38_2 1.526(10)
C37_2 H37_2 1.0000
C38_2 H38A_2 0.9800
C38_2 H38B_2 0.9800
C38_2 H38C_2 0.9800
C39_2 H39A_2 0.9800
C39_2 H39B_2 0.9800
C39_2 H39C_2 0.9800
C41_2 C43_2 1.509(11)
C41_2 C42_2 1.530(10)
C41_2 H41_2 1.0000
C42_2 H42A_2 0.9800
C42_2 H42B_2 0.9800
C42_2 H42C_2 0.9800
C43_2 H43A_2 0.9800
C43_2 H43B_2 0.9800
C43_2 H43C_2 0.9800
C44_2 C46_2 1.435(12)
C44_2 C45_2 1.530(11)
C44_2 H44_2 1.0000
C45_2 H45A_2 0.9800
C45_2 H45B_2 0.9800
C45_2 H45C_2 0.9800
C46_2 H46A_2 0.9800
C46_2 H46B_2 0.9800
C46_2 H46C_2 0.9800
C47_2 C49_2 1.483(10)
C47_2 C48_2 1.516(10)
C47_2 H47_2 1.0000
C48_2 H48A_2 0.9800
C48_2 H48B_2 0.9800
C48_2 H48C_2 0.9800
C49_2 H49A_2 0.9800
C49_2 H49B_2 0.9800
C49_2 H49C_2 0.9800
Br1_3 C24_3 1.879(10)
Br2_3 C23_3 1.878(9)
Si1_3 C2_3 1.846(9)
Si1_3 C37_3 1.849(9)
Si1_3 C34_3 1.865(9)
Si1_3 C31_3 1.906(9)
Si2_3 C4_3 1.845(8)
Si2_3 C44_3 1.868(8)
Si2_3 C47_3 1.875(8)
Si2_3 C41_3 1.882(8)
C1_3 C2_3 1.197(9)
C1_3 C11_3 1.454(12)
C3_3 C4_3 1.192(9)
C3_3 C18_3 1.455(12)
C11_3 C12_3 1.392(12)
C11_3 C28_3 1.423(11)
C12_3 C13_3 1.418(11)
C12_3 C17_3 1.441(12)
C13_3 C14_3 1.359(12)
C13_3 H13_3 0.9500
C14_3 C15_3 1.431(12)
C14_3 H14_3 0.9500
C15_3 C16_3 1.362(12)
C15_3 H15_3 0.9500
C16_3 C17_3 1.415(12)
C16_3 H16_3 0.9500
C17_3 C18_3 1.418(12)
C18_3 C19_3 1.409(12)
C19_3 C20_3 1.409(11)
C19_3 C28_3 1.429(11)
C20_3 C21_3 1.360(12)
C20_3 H20_3 0.9500
C21_3 C22_3 1.424(12)
C21_3 C26_3 1.444(12)
C22_3 C23_3 1.361(12)
C22_3 H22_3 0.9500
C23_3 C24_3 1.418(13)
C24_3 C25_3 1.355(12)
C25_3 C26_3 1.438(12)
C25_3 H25_3 0.9500
C26_3 C27_3 1.371(12)
C27_3 C28_3 1.394(11)
C27_3 H27_3 0.9500
C31_3 C32_3 1.511(10)
C31_3 C33_3 1.517(10)
C31_3 H31_3 1.0000
C32_3 H32A_3 0.9800
C32_3 H32B_3 0.9800
C32_3 H32C_3 0.9800
C33_3 H33A_3 0.9800
C33_3 H33B_3 0.9800
C33_3 H33C_3 0.9800
C34_3 C35_3 1.520(10)
C34_3 C36_3 1.527(11)
C34_3 H34_3 1.0000
C35_3 H35A_3 0.9800
C35_3 H35B_3 0.9800
C35_3 H35C_3 0.9800
C36_3 H36A_3 0.9800
C36_3 H36B_3 0.9800
C36_3 H36C_3 0.9800
C37_3 C39_3 1.381(10)
C37_3 C38_3 1.506(10)
C37_3 H37_3 1.0000
C38_3 H38A_3 0.9800
C38_3 H38B_3 0.9800
C38_3 H38C_3 0.9800
C39_3 H39A_3 0.9800
C39_3 H39B_3 0.9800
C39_3 H39C_3 0.9800
C41_3 C42_3 1.507(10)
C41_3 C43_3 1.523(10)
C41_3 H41_3 1.0000
C42_3 H42A_3 0.9800
C42_3 H42B_3 0.9800
C42_3 H42C_3 0.9800
C43_3 H43A_3 0.9800
C43_3 H43B_3 0.9800
C43_3 H43C_3 0.9800
C44_3 C45_3 1.516(10)
C44_3 C46_3 1.526(10)
C44_3 H44_3 1.0000
C45_3 H45A_3 0.9800
C45_3 H45B_3 0.9800
C45_3 H45C_3 0.9800
C46_3 H46A_3 0.9800
C46_3 H46B_3 0.9800
C46_3 H46C_3 0.9800
C47_3 C48_3 1.506(10)
C47_3 C49_3 1.525(10)
C47_3 H47_3 1.0000
C48_3 H48A_3 0.9800
C48_3 H48B_3 0.9800
C48_3 H48C_3 0.9800
C49_3 H49A_3 0.9800
C49_3 H49B_3 0.9800
C49_3 H49C_3 0.9800
Br1_4 C24_4 1.864(10)
Br2_4 C23_4 1.898(10)
Si1_4 C2_4 1.848(8)
Si1_4 C37_4 1.859(9)
Si1_4 C31_4 1.873(9)
Si1_4 C34_4 1.878(9)
Si2_4 C4_4 1.845(8)
Si2_4 C44_4 1.866(8)
Si2_4 C41_4 1.873(8)
Si2_4 C47_4 1.876(8)
C1_4 C2_4 1.193(9)
C1_4 C11_4 1.444(12)
C3_4 C4_4 1.195(9)
C3_4 C18_4 1.424(12)
C11_4 C12_4 1.402(12)
C11_4 C28_4 1.412(12)
C12_4 C13_4 1.416(12)
C12_4 C17_4 1.445(12)
C13_4 C14_4 1.356(12)
C13_4 H13_4 0.9500
C14_4 C15_4 1.425(13)
C14_4 H14_4 0.9500
C15_4 C16_4 1.345(12)
C15_4 H15_4 0.9500
C16_4 C17_4 1.404(12)
C16_4 H16_4 0.9500
C17_4 C18_4 1.404(12)
C18_4 C19_4 1.432(12)
C19_4 C20_4 1.395(12)
C19_4 C28_4 1.456(12)
C20_4 C21_4 1.378(12)
C20_4 H20_4 0.9500
C21_4 C22_4 1.420(12)
C21_4 C26_4 1.447(12)
C22_4 C23_4 1.356(13)
C22_4 H22_4 0.9500
C23_4 C24_4 1.424(13)
C24_4 C25_4 1.356(12)
C25_4 C26_4 1.438(12)
C25_4 H25_4 0.9500
C26_4 C27_4 1.360(12)
C27_4 C28_4 1.399(12)
C27_4 H27_4 0.9500
C31_4 C32_4 1.522(10)
C31_4 C33_4 1.524(10)
C31_4 H31_4 1.0000
C32_4 H32A_4 0.9800
C32_4 H32B_4 0.9800
C32_4 H32C_4 0.9800
C33_4 H33A_4 0.9800
C33_4 H33B_4 0.9800
C33_4 H33C_4 0.9800
C34_4 C35_4 1.510(10)
C34_4 C36_4 1.531(10)
C34_4 H34_4 1.0000
C35_4 H35A_4 0.9800
C35_4 H35B_4 0.9800
C35_4 H35C_4 0.9800
C36_4 H36A_4 0.9800
C36_4 H36B_4 0.9800
C36_4 H36C_4 0.9800
C37_4 C39_4 1.379(10)
C37_4 C38_4 1.506(10)
C37_4 H37_4 1.0000
C38_4 H38A_4 0.9800
C38_4 H38B_4 0.9800
C38_4 H38C_4 0.9800
C39_4 H39A_4 0.9800
C39_4 H39B_4 0.9800
C39_4 H39C_4 0.9800
C41_4 C42_4 1.531(10)
C41_4 C43_4 1.535(10)
C41_4 H41_4 1.0000
C42_4 H42A_4 0.9800
C42_4 H42B_4 0.9800
C42_4 H42C_4 0.9800
C43_4 H43A_4 0.9800
C43_4 H43B_4 0.9800
C43_4 H43C_4 0.9800
C44_4 C45_4 1.509(10)
C44_4 C46_4 1.526(10)
C44_4 H44_4 1.0000
C45_4 H45A_4 0.9800
C45_4 H45B_4 0.9800
C45_4 H45C_4 0.9800
C46_4 H46A_4 0.9800
C46_4 H46B_4 0.9800
C46_4 H46C_4 0.9800
C47_4 C49_4 1.521(10)
C47_4 C48_4 1.529(10)
C47_4 H47_4 1.0000
C48_4 H48A_4 0.9800
C48_4 H48B_4 0.9800
C48_4 H48C_4 0.9800
C49_4 H49A_4 0.9800
C49_4 H49B_4 0.9800
C49_4 H49C_4 0.9800

loop_
_geom_torsion_atom_site_label_1
_geom_torsion_atom_site_label_2
_geom_torsion_atom_site_label_3
_geom_torsion_atom_site_label_4
_geom_torsion
C18_1 C3_1 C4_1 Si2_1 35(84)
C47_1 Si2_1 C4_1 C3_1 100(8)
C44_1 Si2_1 C4_1 C3_1 -138(8)
C41_1 Si2_1 C4_1 C3_1 -17(9)
C28_1 C11_1 C12_1 C13_1 177.4(8)
C1_1 C11_1 C12_1 C13_1 -5.2(14)
C28_1 C11_1 C12_1 C17_1 -5.2(13)
C1_1 C11_1 C12_1 C17_1 172.2(8)
C11_1 C12_1 C13_1 C14_1 179.2(9)
C17_1 C12_1 C13_1 C14_1 1.7(14)
C12_1 C13_1 C14_1 C15_1 -0.5(15)
C13_1 C14_1 C15_1 C16_1 -1.9(15)
C14_1 C15_1 C16_1 C17_1 3.0(16)
C15_1 C16_1 C17_1 C18_1 179.0(9)
C15_1 C16_1 C17_1 C12_1 -1.6(15)
C11_1 C12_1 C17_1 C16_1 -178.3(9)
C13_1 C12_1 C17_1 C16_1 -0.8(13)
C11_1 C12_1 C17_1 C18_1 1.2(13)
C13_1 C12_1 C17_1 C18_1 178.7(8)
C16_1 C17_1 C18_1 C19_1 -179.4(9)
C12_1 C17_1 C18_1 C19_1 1.2(14)
C16_1 C17_1 C18_1 C3_1 2.2(14)
C12_1 C17_1 C18_1 C3_1 -177.2(8)
C4_1 C3_1 C18_1 C17_1 -140(100)
C4_1 C3_1 C18_1 C19_1 42(79)
C17_1 C18_1 C19_1 C20_1 178.5(9)
C3_1 C18_1 C19_1 C20_1 -3.0(14)
C17_1 C18_1 C19_1 C28_1 0.4(14)
C3_1 C18_1 C19_1 C28_1 178.9(8)
C18_1 C19_1 C20_1 C21_1 178.9(9)
C28_1 C19_1 C20_1 C21_1 -3.0(14)
C19_1 C20_1 C21_1 C22_1 -177.6(9)
C19_1 C20_1 C21_1 C26_1 2.9(15)
C20_1 C21_1 C22_1 C23_1 179.5(9)
C26_1 C21_1 C22_1 C23_1 -1.0(14)
C21_1 C22_1 C23_1 C24_1 0.8(14)
C21_1 C22_1 C23_1 Br2_1 -177.9(7)
C22_1 C23_1 C24_1 C25_1 0.0(15)
Br2_1 C23_1 C24_1 C25_1 178.8(7)
C22_1 C23_1 C24_1 Br1_1 179.5(7)
Br2_1 C23_1 C24_1 Br1_1 -1.7(11)
C23_1 C24_1 C25_1 C26_1 -0.7(15)
Br1_1 C24_1 C25_1 C26_1 179.8(7)
C24_1 C25_1 C26_1 C27_1 -177.8(9)
C24_1 C25_1 C26_1 C21_1 0.5(15)
C20_1 C21_1 C26_1 C27_1 -1.8(14)
C22_1 C21_1 C26_1 C27_1 178.7(8)
C20_1 C21_1 C26_1 C25_1 179.8(9)
C22_1 C21_1 C26_1 C25_1 0.3(13)
C25_1 C26_1 C27_1 C28_1 179.2(9)
C21_1 C26_1 C27_1 C28_1 0.9(13)
C26_1 C27_1 C28_1 C11_1 -176.3(8)
C26_1 C27_1 C28_1 C19_1 -1.0(14)
C12_1 C11_1 C28_1 C27_1 -177.9(9)
C1_1 C11_1 C28_1 C27_1 4.6(13)
C12_1 C11_1 C28_1 C19_1 6.8(13)
C1_1 C11_1 C28_1 C19_1 -170.6(8)
C20_1 C19_1 C28_1 C27_1 2.0(13)
C18_1 C19_1 C28_1 C27_1 -179.8(8)
C20_1 C19_1 C28_1 C11_1 177.4(9)
C18_1 C19_1 C28_1 C11_1 -4.4(13)
C12_1 C11_1 C1_1 C2_1 -79(21)
C28_1 C11_1 C1_1 C2_1 99(21)
C11_1 C1_1 C2_1 Si1_1 -35(26)
C31_1 Si1_1 C2_1 C1_1 -64(8)
C37_1 Si1_1 C2_1 C1_1 178(100)
C34_1 Si1_1 C2_1 C1_1 59(8)
C2_1 Si1_1 C31_1 C33_1 50.7(12)
C37_1 Si1_1 C31_1 C33_1 169.0(10)
C34_1 Si1_1 C31_1 C33_1 -66.3(11)
C2_1 Si1_1 C31_1 C32_1 -171.2(8)
C37_1 Si1_1 C31_1 C32_1 -52.8(10)
C34_1 Si1_1 C31_1 C32_1 71.8(10)
C2_1 Si1_1 C34_1 C36_1 -51.8(10)
C31_1 Si1_1 C34_1 C36_1 65.0(10)
C37_1 Si1_1 C34_1 C36_1 -170.4(9)
C2_1 Si1_1 C34_1 C35_1 175.8(9)
C31_1 Si1_1 C34_1 C35_1 -67.4(10)
C37_1 Si1_1 C34_1 C35_1 57.3(10)
C2_1 Si1_1 C37_1 C38_1 63.9(8)
C31_1 Si1_1 C37_1 C38_1 -51.9(9)
C34_1 Si1_1 C37_1 C38_1 -179.9(7)
C2_1 Si1_1 C37_1 C39_1 -62.4(8)
C31_1 Si1_1 C37_1 C39_1 -178.2(8)
C34_1 Si1_1 C37_1 C39_1 53.8(9)
C4_1 Si2_1 C41_1 C42_1 -33.1(10)
C47_1 Si2_1 C41_1 C42_1 -147.8(9)
C44_1 Si2_1 C41_1 C42_1 86.3(9)
C4_1 Si2_1 C41_1 C43_1 -162.7(8)
C47_1 Si2_1 C41_1 C43_1 82.6(9)
C44_1 Si2_1 C41_1 C43_1 -43.3(10)
C4_1 Si2_1 C44_1 C46_1 -67.2(12)
C47_1 Si2_1 C44_1 C46_1 51.4(13)
C41_1 Si2_1 C44_1 C46_1 175.2(10)
C4_1 Si2_1 C44_1 C45_1 60.3(11)
C47_1 Si2_1 C44_1 C45_1 178.9(10)
C41_1 Si2_1 C44_1 C45_1 -57.3(12)
C4_1 Si2_1 C47_1 C48_1 16.3(18)
C44_1 Si2_1 C47_1 C48_1 -104.3(17)
C41_1 Si2_1 C47_1 C48_1 131.3(16)
C4_1 Si2_1 C47_1 C49_1 179.1(12)
C44_1 Si2_1 C47_1 C49_1 58.5(15)
C41_1 Si2_1 C47_1 C49_1 -66.0(14)
C11_2 C1_2 C2_2 Si1_2 -33(100)
C31_2 Si1_2 C2_2 C1_2 85(7)
C37_2 Si1_2 C2_2 C1_2 -153(7)
C34_2 Si1_2 C2_2 C1_2 -35(7)
C18_2 C3_2 C4_2 Si2_2 -165(27)
C44_2 Si2_2 C4_2 C3_2 134(11)
C47_2 Si2_2 C4_2 C3_2 -102(11)
C41_2 Si2_2 C4_2 C3_2 12(11)
C2_2 C1_2 C11_2 C12_2 117(100)
C2_2 C1_2 C11_2 C28_2 -57(100)
C1_2 C11_2 C12_2 C13_2 7.3(15)
C28_2 C11_2 C12_2 C13_2 -178.6(9)
C1_2 C11_2 C12_2 C17_2 -172.2(8)
C28_2 C11_2 C12_2 C17_2 1.9(14)
C11_2 C12_2 C13_2 C14_2 178.3(10)
C17_2 C12_2 C13_2 C14_2 -2.2(15)
C12_2 C13_2 C14_2 C15_2 2.9(16)
C13_2 C14_2 C15_2 C16_2 -1.6(16)
C14_2 C15_2 C16_2 C17_2 -0.2(15)
C15_2 C16_2 C17_2 C18_2 -179.6(9)
C15_2 C16_2 C17_2 C12_2 0.8(14)
C11_2 C12_2 C17_2 C18_2 0.2(13)
C13_2 C12_2 C17_2 C18_2 -179.3(9)
C11_2 C12_2 C17_2 C16_2 179.9(9)
C13_2 C12_2 C17_2 C16_2 0.4(13)
C16_2 C17_2 C18_2 C19_2 177.6(9)
C12_2 C17_2 C18_2 C19_2 -2.7(14)
C16_2 C17_2 C18_2 C3_2 -2.0(14)
C12_2 C17_2 C18_2 C3_2 177.6(8)
C4_2 C3_2 C18_2 C17_2 -80(35)
C4_2 C3_2 C18_2 C19_2 100(35)
C17_2 C18_2 C19_2 C20_2 -178.4(9)
C3_2 C18_2 C19_2 C20_2 1.2(14)
C17_2 C18_2 C19_2 C28_2 3.1(14)
C3_2 C18_2 C19_2 C28_2 -177.2(8)
C18_2 C19_2 C20_2 C21_2 -178.2(9)
C28_2 C19_2 C20_2 C21_2 0.3(14)
C19_2 C20_2 C21_2 C22_2 179.8(9)
C19_2 C20_2 C21_2 C26_2 0.7(14)
C20_2 C21_2 C22_2 C23_2 -178.7(9)
C26_2 C21_2 C22_2 C23_2 0.3(14)
C21_2 C22_2 C23_2 C24_2 1.1(14)
C21_2 C22_2 C23_2 Br2_2 179.3(7)
C22_2 C23_2 C24_2 C25_2 -1.6(15)
Br2_2 C23_2 C24_2 C25_2 -179.8(7)
C22_2 C23_2 C24_2 Br1_2 177.0(7)
Br2_2 C23_2 C24_2 Br1_2 -1.2(11)
C23_2 C24_2 C25_2 C26_2 0.5(15)
Br1_2 C24_2 C25_2 C26_2 -178.1(7)
C24_2 C25_2 C26_2 C27_2 179.5(10)
C24_2 C25_2 C26_2 C21_2 0.9(15)
C20_2 C21_2 C26_2 C27_2 -0.9(14)
C22_2 C21_2 C26_2 C27_2 180.0(9)
C20_2 C21_2 C26_2 C25_2 177.8(9)
C22_2 C21_2 C26_2 C25_2 -1.3(13)
C25_2 C26_2 C27_2 C28_2 -178.4(9)
C21_2 C26_2 C27_2 C28_2 0.1(15)
C26_2 C27_2 C28_2 C19_2 0.8(15)
C26_2 C27_2 C28_2 C11_2 179.2(9)
C20_2 C19_2 C28_2 C27_2 -1.0(14)
C18_2 C19_2 C28_2 C27_2 177.5(9)
C20_2 C19_2 C28_2 C11_2 -179.5(9)
C18_2 C19_2 C28_2 C11_2 -0.9(13)
C12_2 C11_2 C28_2 C27_2 -179.9(9)
C1_2 C11_2 C28_2 C27_2 -5.8(14)
C12_2 C11_2 C28_2 C19_2 -1.5(14)
C1_2 C11_2 C28_2 C19_2 172.5(9)
C2_2 Si1_2 C31_2 C32_2 -11.1(19)
C37_2 Si1_2 C31_2 C32_2 -131.1(16)
C34_2 Si1_2 C31_2 C32_2 105.3(17)
C2_2 Si1_2 C31_2 C33_2 169.7(13)
C37_2 Si1_2 C31_2 C33_2 49.7(16)
C34_2 Si1_2 C31_2 C33_2 -74.0(16)
C2_2 Si1_2 C34_2 C35_2 57.2(12)
C31_2 Si1_2 C34_2 C35_2 -60.7(12)
C37_2 Si1_2 C34_2 C35_2 174.6(10)
C2_2 Si1_2 C34_2 C36_2 -172.3(9)
C31_2 Si1_2 C34_2 C36_2 69.8(10)
C37_2 Si1_2 C34_2 C36_2 -55.0(10)
C2_2 Si1_2 C37_2 C39_2 64.6(9)
C31_2 Si1_2 C37_2 C39_2 -175.7(8)
C34_2 Si1_2 C37_2 C39_2 -50.8(9)
C2_2 Si1_2 C37_2 C38_2 -62.0(9)
C31_2 Si1_2 C37_2 C38_2 57.7(10)
C34_2 Si1_2 C37_2 C38_2 -177.5(8)
C4_2 Si2_2 C41_2 C43_2 30.9(11)
C44_2 Si2_2 C41_2 C43_2 -89.3(10)
C47_2 Si2_2 C41_2 C43_2 144.9(9)
C4_2 Si2_2 C41_2 C42_2 160.5(9)
C44_2 Si2_2 C41_2 C42_2 40.2(11)
C47_2 Si2_2 C41_2 C42_2 -85.5(10)
C4_2 Si2_2 C44_2 C46_2 71.2(13)
C47_2 Si2_2 C44_2 C46_2 -48.7(14)
C41_2 Si2_2 C44_2 C46_2 -170.7(12)
C4_2 Si2_2 C44_2 C45_2 -59.6(12)
C47_2 Si2_2 C44_2 C45_2 -179.5(10)
C41_2 Si2_2 C44_2 C45_2 58.5(12)
C4_2 Si2_2 C47_2 C49_2 -42.0(10)
C44_2 Si2_2 C47_2 C49_2 79.7(10)
C41_2 Si2_2 C47_2 C49_2 -155.9(8)
C4_2 Si2_2 C47_2 C48_2 -173.9(8)
C44_2 Si2_2 C47_2 C48_2 -52.2(10)
C41_2 Si2_2 C47_2 C48_2 72.2(9)
C11_3 C1_3 C2_3 Si1_3 -12(13)
C37_3 Si1_3 C2_3 C1_3 70(5)
C34_3 Si1_3 C2_3 C1_3 -168(5)
C31_3 Si1_3 C2_3 C1_3 -49(5)
C18_3 C3_3 C4_3 Si2_3 -85(37)
C44_3 Si2_3 C4_3 C3_3 -3(17)
C47_3 Si2_3 C4_3 C3_3 116(17)
C41_3 Si2_3 C4_3 C3_3 -124(17)
C2_3 C1_3 C11_3 C12_3 -23(10)
C2_3 C1_3 C11_3 C28_3 156(9)
C28_3 C11_3 C12_3 C13_3 175.3(8)
C1_3 C11_3 C12_3 C13_3 -5.5(13)
C28_3 C11_3 C12_3 C17_3 -3.2(13)
C1_3 C11_3 C12_3 C17_3 175.9(8)
C11_3 C12_3 C13_3 C14_3 -178.9(9)
C17_3 C12_3 C13_3 C14_3 -0.4(13)
C12_3 C13_3 C14_3 C15_3 -0.5(14)
C13_3 C14_3 C15_3 C16_3 0.2(15)
C14_3 C15_3 C16_3 C17_3 1.1(14)
C15_3 C16_3 C17_3 C18_3 177.0(8)
C15_3 C16_3 C17_3 C12_3 -2.0(14)
C11_3 C12_3 C17_3 C16_3 -179.7(8)
C13_3 C12_3 C17_3 C16_3 1.6(13)
C11_3 C12_3 C17_3 C18_3 1.2(13)
C13_3 C12_3 C17_3 C18_3 -177.4(8)
C16_3 C17_3 C18_3 C19_3 -178.4(8)
C12_3 C17_3 C18_3 C19_3 0.6(13)
C16_3 C17_3 C18_3 C3_3 2.4(13)
C12_3 C17_3 C18_3 C3_3 -178.6(8)
C4_3 C3_3 C18_3 C19_3 163(32)
C4_3 C3_3 C18_3 C17_3 -18(32)
C17_3 C18_3 C19_3 C20_3 179.8(8)
C3_3 C18_3 C19_3 C20_3 -1.1(13)
C17_3 C18_3 C19_3 C28_3 -0.5(13)
C3_3 C18_3 C19_3 C28_3 178.7(7)
C18_3 C19_3 C20_3 C21_3 -178.1(8)
C28_3 C19_3 C20_3 C21_3 2.2(13)
C19_3 C20_3 C21_3 C22_3 179.4(8)
C19_3 C20_3 C21_3 C26_3 -0.4(14)
C20_3 C21_3 C22_3 C23_3 -178.7(9)
C26_3 C21_3 C22_3 C23_3 1.0(14)
C21_3 C22_3 C23_3 C24_3 -1.5(14)
C21_3 C22_3 C23_3 Br2_3 -179.5(6)
C22_3 C23_3 C24_3 C25_3 1.1(15)
Br2_3 C23_3 C24_3 C25_3 179.2(7)
C22_3 C23_3 C24_3 Br1_3 177.7(7)
Br2_3 C23_3 C24_3 Br1_3 -4.3(11)
C23_3 C24_3 C25_3 C26_3 -0.4(15)
Br1_3 C24_3 C25_3 C26_3 -176.9(7)
C24_3 C25_3 C26_3 C27_3 -177.8(9)
C24_3 C25_3 C26_3 C21_3 0.0(14)
C20_3 C21_3 C26_3 C27_3 -2.6(13)
C22_3 C21_3 C26_3 C27_3 177.6(8)
C20_3 C21_3 C26_3 C25_3 179.5(8)
C22_3 C21_3 C26_3 C25_3 -0.3(13)
C25_3 C26_3 C27_3 C28_3 -178.5(8)
C21_3 C26_3 C27_3 C28_3 3.8(14)
C26_3 C27_3 C28_3 C11_3 178.7(8)
C26_3 C27_3 C28_3 C19_3 -2.0(13)
C12_3 C11_3 C28_3 C27_3 -177.4(8)
C1_3 C11_3 C28_3 C27_3 3.5(13)
C12_3 C11_3 C28_3 C19_3 3.3(13)
C1_3 C11_3 C28_3 C19_3 -175.8(8)
C18_3 C19_3 C28_3 C27_3 179.3(8)
C20_3 C19_3 C28_3 C27_3 -1.0(12)
C18_3 C19_3 C28_3 C11_3 -1.4(12)
C20_3 C19_3 C28_3 C11_3 178.3(8)
C2_3 Si1_3 C31_3 C32_3 -62.2(9)
C37_3 Si1_3 C31_3 C32_3 -179.6(8)
C34_3 Si1_3 C31_3 C32_3 55.1(9)
C2_3 Si1_3 C31_3 C33_3 63.8(9)
C37_3 Si1_3 C31_3 C33_3 -53.6(10)
C34_3 Si1_3 C31_3 C33_3 -178.9(8)
C2_3 Si1_3 C34_3 C35_3 168.5(9)
C37_3 Si1_3 C34_3 C35_3 -71.2(10)
C31_3 Si1_3 C34_3 C35_3 53.0(10)
C2_3 Si1_3 C34_3 C36_3 -65.6(10)
C37_3 Si1_3 C34_3 C36_3 54.8(10)
C31_3 Si1_3 C34_3 C36_3 179.0(8)
C2_3 Si1_3 C37_3 C39_3 24.3(17)
C34_3 Si1_3 C37_3 C39_3 -96.1(16)
C31_3 Si1_3 C37_3 C39_3 139.9(15)
C2_3 Si1_3 C37_3 C38_3 -172.1(11)
C34_3 Si1_3 C37_3 C38_3 67.5(13)
C31_3 Si1_3 C37_3 C38_3 -56.4(14)
C4_3 Si2_3 C41_3 C42_3 31.3(9)
C44_3 Si2_3 C41_3 C42_3 -84.5(8)
C47_3 Si2_3 C41_3 C42_3 147.6(7)
C4_3 Si2_3 C41_3 C43_3 159.5(7)
C44_3 Si2_3 C41_3 C43_3 43.7(9)
C47_3 Si2_3 C41_3 C43_3 -84.2(8)
C4_3 Si2_3 C44_3 C45_3 -60.6(8)
C47_3 Si2_3 C44_3 C45_3 -176.5(7)
C41_3 Si2_3 C44_3 C45_3 55.9(8)
C4_3 Si2_3 C44_3 C46_3 65.2(8)
C47_3 Si2_3 C44_3 C46_3 -50.6(8)
C41_3 Si2_3 C44_3 C46_3 -178.3(7)
C4_3 Si2_3 C47_3 C48_3 61.3(9)
C44_3 Si2_3 C47_3 C48_3 176.1(8)
C41_3 Si2_3 C47_3 C48_3 -54.8(9)
C4_3 Si2_3 C47_3 C49_3 -168.3(8)
C44_3 Si2_3 C47_3 C49_3 -53.5(9)
C41_3 Si2_3 C47_3 C49_3 75.6(9)
C11_4 C1_4 C2_4 Si1_4 -34(16)
C37_4 Si1_4 C2_4 C1_4 81(5)
C31_4 Si1_4 C2_4 C1_4 -40(5)
C34_4 Si1_4 C2_4 C1_4 -160(4)
C18_4 C3_4 C4_4 Si2_4 -143(19)
C44_4 Si2_4 C4_4 C3_4 113(15)
C41_4 Si2_4 C4_4 C3_4 -128(15)
C47_4 Si2_4 C4_4 C3_4 -6(15)
C2_4 C1_4 C11_4 C12_4 -9(13)
C2_4 C1_4 C11_4 C28_4 169(12)
C28_4 C11_4 C12_4 C13_4 176.9(8)
C1_4 C11_4 C12_4 C13_4 -5.0(14)
C28_4 C11_4 C12_4 C17_4 -2.9(14)
C1_4 C11_4 C12_4 C17_4 175.2(8)
C11_4 C12_4 C13_4 C14_4 -178.2(9)
C17_4 C12_4 C13_4 C14_4 1.6(14)
C12_4 C13_4 C14_4 C15_4 -2.9(15)
C13_4 C14_4 C15_4 C16_4 1.7(15)
C14_4 C15_4 C16_4 C17_4 0.9(15)
C15_4 C16_4 C17_4 C18_4 179.1(9)
C15_4 C16_4 C17_4 C12_4 -2.1(14)
C11_4 C12_4 C17_4 C18_4 -0.5(13)
C13_4 C12_4 C17_4 C18_4 179.7(8)
C11_4 C12_4 C17_4 C16_4 -179.4(8)
C13_4 C12_4 C17_4 C16_4 0.8(12)
C16_4 C17_4 C18_4 C3_4 -1.5(14)
C12_4 C17_4 C18_4 C3_4 179.6(8)
C16_4 C17_4 C18_4 C19_4 -178.7(9)
C12_4 C17_4 C18_4 C19_4 2.4(13)
C4_4 C3_4 C18_4 C17_4 46(27)
C4_4 C3_4 C18_4 C19_4 -137(26)
C17_4 C18_4 C19_4 C20_4 177.3(8)
C3_4 C18_4 C19_4 C20_4 0.0(14)
C17_4 C18_4 C19_4 C28_4 -1.1(13)
C3_4 C18_4 C19_4 C28_4 -178.3(8)
C18_4 C19_4 C20_4 C21_4 -178.5(9)
C28_4 C19_4 C20_4 C21_4 -0.1(14)
C19_4 C20_4 C21_4 C22_4 -179.5(9)
C19_4 C20_4 C21_4 C26_4 0.3(14)
C20_4 C21_4 C22_4 C23_4 -179.4(9)
C26_4 C21_4 C22_4 C23_4 0.8(14)
C21_4 C22_4 C23_4 C24_4 -0.1(15)
C21_4 C22_4 C23_4 Br2_4 179.6(7)
C22_4 C23_4 C24_4 C25_4 0.6(16)
Br2_4 C23_4 C24_4 C25_4 -179.1(8)
C22_4 C23_4 C24_4 Br1_4 177.0(7)
Br2_4 C23_4 C24_4 Br1_4 -2.7(12)
C23_4 C24_4 C25_4 C26_4 -1.7(15)
Br1_4 C24_4 C25_4 C26_4 -178.1(7)
C24_4 C25_4 C26_4 C27_4 -178.2(9)
C24_4 C25_4 C26_4 C21_4 2.4(14)
C20_4 C21_4 C26_4 C27_4 -1.2(14)
C22_4 C21_4 C26_4 C27_4 178.6(8)
C20_4 C21_4 C26_4 C25_4 178.3(8)
C22_4 C21_4 C26_4 C25_4 -1.9(13)
C25_4 C26_4 C27_4 C28_4 -177.4(9)
C21_4 C26_4 C27_4 C28_4 2.1(14)
C26_4 C27_4 C28_4 C11_4 179.6(9)
C26_4 C27_4 C28_4 C19_4 -1.9(14)
C12_4 C11_4 C28_4 C27_4 -177.4(9)
C1_4 C11_4 C28_4 C27_4 4.5(14)
C12_4 C11_4 C28_4 C19_4 4.2(13)
C1_4 C11_4 C28_4 C19_4 -173.9(8)
C20_4 C19_4 C28_4 C27_4 0.9(13)
C18_4 C19_4 C28_4 C27_4 179.3(8)
C20_4 C19_4 C28_4 C11_4 179.4(8)
C18_4 C19_4 C28_4 C11_4 -2.2(13)
C2_4 Si1_4 C31_4 C32_4 -63.6(8)
C37_4 Si1_4 C31_4 C32_4 178.8(8)
C34_4 Si1_4 C31_4 C32_4 53.5(9)
C2_4 Si1_4 C31_4 C33_4 63.1(8)
C37_4 Si1_4 C31_4 C33_4 -54.5(9)
C34_4 Si1_4 C31_4 C33_4 -179.8(7)
C2_4 Si1_4 C34_4 C35_4 -65.8(9)
C37_4 Si1_4 C34_4 C35_4 52.3(10)
C31_4 Si1_4 C34_4 C35_4 178.8(8)
C2_4 Si1_4 C34_4 C36_4 167.2(8)
C37_4 Si1_4 C34_4 C36_4 -74.8(9)
C31_4 Si1_4 C34_4 C36_4 51.8(10)
C2_4 Si1_4 C37_4 C39_4 15.8(18)
C31_4 Si1_4 C37_4 C39_4 131.8(16)
C34_4 Si1_4 C37_4 C39_4 -102.2(16)
C2_4 Si1_4 C37_4 C38_4 -168.7(10)
C31_4 Si1_4 C37_4 C38_4 -52.7(13)
C34_4 Si1_4 C37_4 C38_4 73.2(12)
C4_4 Si2_4 C41_4 C42_4 32.4(9)
C44_4 Si2_4 C41_4 C42_4 148.6(7)
C47_4 Si2_4 C41_4 C42_4 -83.7(8)
C4_4 Si2_4 C41_4 C43_4 158.6(7)
C44_4 Si2_4 C41_4 C43_4 -85.2(8)
C47_4 Si2_4 C41_4 C43_4 42.5(9)
C4_4 Si2_4 C44_4 C45_4 61.5(9)
C41_4 Si2_4 C44_4 C45_4 -54.9(9)
C47_4 Si2_4 C44_4 C45_4 176.1(8)
C4_4 Si2_4 C44_4 C46_4 -170.1(8)
C41_4 Si2_4 C44_4 C46_4 73.5(9)
C47_4 Si2_4 C44_4 C46_4 -55.5(9)
C4_4 Si2_4 C47_4 C49_4 -59.8(8)
C44_4 Si2_4 C47_4 C49_4 -175.0(7)
C41_4 Si2_4 C47_4 C49_4 57.1(8)
C4_4 Si2_4 C47_4 C48_4 63.9(8)
C44_4 Si2_4 C47_4 C48_4 -51.2(8)
C41_4 Si2_4 C47_4 C48_4 -179.1(7)
